data_4311858
loop_
_publ_author_name
'Xavier Sala'
'Isabel Romero'
'Montserrat Rodr\'iguez'
'Antoni Llobet'
'Gabriel Gonz\'alez'
'Manuel Mart\'inez'
'Jordi Benet-Buchholz'

_publ_contact_author
;
    Dr. Benet-Buchholz, Jordi
    Bayer Industry Services    
    Analytics X-Ray Laboratory
    Geb. Q18, Raum 490
    BAYER AG
    D-51368 Leverkusen, Germany
;
_publ_contact_author_email jordi.benet-buchholz.jb@bayerindustry.de
_publ_contact_author_fax '049 214 30 50677'
_publ_contact_author_phone '049 214 30 65852'
_publ_section_title
;
 Synthesis, Structure, and Substitution Mechanism of New Ru(II) Complexes
 Containing 1,4,7-Trithiacyclononane and 1,10-Phenanthroline Ligands
;
_journal_name_full 'Inorganic Chemistry'
_journal_page_first 5403
_journal_page_last 5409
_journal_paper_doi 10.1021/ic0497533
_journal_volume 43
_journal_year 2004
_chemical_formula_sum 'C80 H92 Cl8 N12 O32 Ru4 S12'
_chemical_formula_weight 2806.26
_chemical_name_common
;
 [Ru(1,10-phenantroline)(acetonitrile)(1,4,7-trithiacyclononane)](PF6)2
;
_space_group_IT_number 14
_symmetry_cell_setting monoclinic
_symmetry_space_group_name_Hall '-P 2ybc'
_symmetry_space_group_name_H-M 'P 1 21/c 1'
_atom_sites_solution_hydrogens geom
_atom_sites_solution_primary direct
_atom_sites_solution_secondary difmap
_audit_creation_method SHELXL-97
_cell_angle_alpha 90.00
_cell_angle_beta 95.880(3)
_cell_angle_gamma 90.00
_cell_formula_units_Z 4
_cell_length_a 14.3977(10)
_cell_length_b 33.495(3)
_cell_length_c 21.2512(16)
_cell_measurement_temperature 153(2)
_cell_volume 10194.5(14)
_computing_cell_refinement 'Bruker SAINT program Vers. 5.0'
_computing_data_collection 'Bruker SMART CCD area detector system'
_computing_data_reduction 'Bruker SAINT program Vers. 5.0'
_computing_molecular_graphics 'SHELXL-97 (Sheldrick, 1997)'
_computing_publication_material 'SHELXL-97 (Sheldrick, 1997)'
_computing_structure_refinement 'SHELXL-97 (Sheldrick, 1997)'
_computing_structure_solution 'SHELXS-97 (Sheldrick, 1990)'
_diffrn_ambient_temperature 153(2)
_diffrn_detector_area_resol_mean 512
_diffrn_detector_type 'Smart 1000 CCD area detector'
_diffrn_measured_fraction_theta_full 0.998
_diffrn_measured_fraction_theta_max 0.998
_diffrn_measurement_device_type 'four-circle diffractometer Bruker P4'
_diffrn_measurement_method
;
 Fullsphere data collection, phi and omega scans,
 in omega at 0.3 deg scan width, three runs with 98, 67 and 67 frames, phi=0 deg
 in phi at 0.3 deg scan width, two runs with 1207 frames, omega=-32 deg
;
_diffrn_measurement_specimen_support 'magnetic support whith 20 micron nylon fiber cryoloop'
_diffrn_radiation_monochromator graphite
_diffrn_radiation_type MoK\a
_diffrn_radiation_wavelength 0.71073
_diffrn_reflns_av_R_equivalents 0.1249
_diffrn_reflns_av_sigmaI/netI 0.1143
_diffrn_reflns_limit_h_max 20
_diffrn_reflns_limit_h_min -20
_diffrn_reflns_limit_k_max 47
_diffrn_reflns_limit_k_min -47
_diffrn_reflns_limit_l_max 29
_diffrn_reflns_limit_l_min -29
_diffrn_reflns_number 148242
_diffrn_reflns_theta_full 30.00
_diffrn_reflns_theta_max 30.00
_diffrn_reflns_theta_min 1.55
_diffrn_source 'rotating anode X-ray tube'
_diffrn_source_current 240
_diffrn_source_power 48
_diffrn_source_size '10 mm x 0.5 mm fine focus'
_diffrn_source_type 'MACScience Co. M18X-HF'
_exptl_absorpt_coefficient_mu 1.123
_exptl_absorpt_correction_T_max 1.000000
_exptl_absorpt_correction_T_min 0.290966
_exptl_absorpt_correction_type empirical
_exptl_crystal_colour Yellow
_exptl_crystal_density_diffrn 1.828
_exptl_crystal_density_method 'not measured'
_exptl_crystal_description needle
_exptl_crystal_F_000 5664
_exptl_crystal_preparation
;
 Evaporation of water at room temperature
;
_exptl_crystal_size_max 1.40
_exptl_crystal_size_mid 0.10
_exptl_crystal_size_min 0.07
_refine_diff_density_max 2.431
_refine_diff_density_min -2.134
_refine_diff_density_rms 0.175
_refine_ls_extinction_method none
_refine_ls_goodness_of_fit_ref 1.013
_refine_ls_hydrogen_treatment mixed
_refine_ls_matrix_type full
_refine_ls_number_parameters 1496
_refine_ls_number_reflns 29676
_refine_ls_number_restraints 0
_refine_ls_restrained_S_all 1.013
_refine_ls_R_factor_all 0.1405
_refine_ls_R_factor_gt 0.0762
_refine_ls_shift/su_max 0.002
_refine_ls_shift/su_mean 0.000
_refine_ls_structure_factor_coef Fsqd
_refine_ls_weighting_details 'calc w=1/[\s^2^(Fo^2^)+(0.1023P)^2^+15.2289P] where P=(Fo^2^+2Fc^2^)/3'
_refine_ls_weighting_scheme calc
_refine_ls_wR_factor_gt 0.1847
_refine_ls_wR_factor_ref 0.2124
_reflns_number_gt 16869
_reflns_number_total 29676
_reflns_threshold_expression >2sigma(I)
_cod_data_source_file ic0497533si20040225_023759_2.cif
_cod_data_source_block xs02gigg
_cod_depositor_comments
;
The following automatic conversions were performed:
'_symmetry_cell_setting' value 'Monoclinic' changed to 'monoclinic'
according to '/home/saulius/struct/CIF-dictionaries/cif_core.dic'
dictionary named 'cif_core.dic' version 2.4.1 from 2010-06-29.

Automatic conversion script
Id: cif_fix_enum 1527 2010-12-29 10:47:43Z saulius 

The following automatic conversions were performed:

data name '_diffrn_measurement_specimen_suppport' was replaced with
'_diffrn_measurement_specimen_support' as specified in the
replacement file 'data/replacement-values/replacement_tags.lst'.

Automatic conversion script
Id: cif_correct_tags 9268 2022-04-12 08:56:07Z antanas 
;
_cod_original_cell_volume 10194.4(13)
_cod_database_code 4311858

loop_
_symmetry_equiv_pos_as_xyz
'x, y, z'
'-x, y+1/2, -z+1/2'
'-x, -y, -z'
'x, -y-1/2, z-1/2'

loop_
_atom_site_label
_atom_site_type_symbol
_atom_site_fract_x
_atom_site_fract_y
_atom_site_fract_z
_atom_site_U_iso_or_equiv
_atom_site_adp_type
_atom_site_occupancy
_atom_site_symmetry_multiplicity
_atom_site_calc_flag
_atom_site_refinement_flags
_atom_site_disorder_assembly
_atom_site_disorder_group
Ru1A Ru 0.22404(3) 0.265255(14) 0.36674(2) 0.01820(11) Uani 1 1 d . . .
S1A S 0.26956(12) 0.22172(5) 0.29177(9) 0.0341(4) Uani 1 1 d . . .
N1A N 0.0873(4) 0.24479(16) 0.3721(3) 0.0249(11) Uani 1 1 d . . .
C2A C 0.0442(6) 0.2126(3) 0.3464(4) 0.048(2) Uani 1 1 d . . .
H2A H 0.0786 0.1945 0.3234 0.057 Uiso 1 1 calc R . .
S2A S 0.28224(13) 0.22118(7) 0.44220(10) 0.0407(5) Uani 1 1 d . . .
C3A C -0.0510(6) 0.2046(3) 0.3521(4) 0.057(3) Uani 1 1 d . . .
H3A H -0.0798 0.1817 0.3322 0.069 Uiso 1 1 calc R . .
S3A S 0.36910(11) 0.29390(5) 0.36884(8) 0.0287(4) Uani 1 1 d . . .
C4A C -0.1014(5) 0.2294(3) 0.3857(4) 0.044(2) Uani 1 1 d . . .
H4A H -0.1658 0.2244 0.3886 0.053 Uiso 1 1 calc R . .
C5A C -0.0576(5) 0.2626(2) 0.4163(3) 0.0340(17) Uani 1 1 d . . .
C6A C -0.1038(5) 0.2899(3) 0.4533(4) 0.043(2) Uani 1 1 d . . .
H6A H -0.1690 0.2871 0.4557 0.052 Uiso 1 1 calc R . .
C7A C -0.0575(6) 0.3199(3) 0.4851(4) 0.045(2) Uani 1 1 d . . .
H7A H -0.0898 0.3367 0.5115 0.053 Uiso 1 1 calc R . .
C8A C 0.0388(5) 0.3268(2) 0.4798(3) 0.0341(16) Uani 1 1 d . . .
C9A C 0.0923(6) 0.3575(2) 0.5119(4) 0.046(2) Uani 1 1 d . . .
H9A H 0.0644 0.3756 0.5387 0.056 Uiso 1 1 calc R . .
C10A C 0.1838(7) 0.3605(2) 0.5036(4) 0.052(2) Uani 1 1 d . . .
H10A H 0.2206 0.3808 0.5250 0.062 Uiso 1 1 calc R . .
C11A C 0.2249(6) 0.3339(2) 0.4638(4) 0.0413(19) Uani 1 1 d . . .
H11A H 0.2894 0.3366 0.4590 0.07(3) Uiso 1 1 calc R . .
N12A N 0.1768(4) 0.30536(15) 0.4328(2) 0.0235(11) Uani 1 1 d . . .
C13A C 0.0856(4) 0.30094(18) 0.4411(3) 0.0227(13) Uani 1 1 d . . .
C14A C 0.0371(4) 0.2689(2) 0.4088(3) 0.0230(13) Uani 1 1 d . . .
C15A C 0.3869(5) 0.2361(2) 0.2772(4) 0.0377(17) Uani 1 1 d . . .
H15A H 0.4315 0.2169 0.2990 0.045 Uiso 1 1 calc R . .
H15B H 0.3923 0.2340 0.2313 0.045 Uiso 1 1 calc R . .
C16A C 0.4148(5) 0.2767(3) 0.2980(4) 0.049(2) Uani 1 1 d . . .
H16B H 0.3946 0.2956 0.2634 0.059 Uiso 1 1 calc R . .
H16A H 0.4838 0.2778 0.3048 0.059 Uiso 1 1 calc R . .
C17A C 0.3913(6) 0.2445(3) 0.4734(4) 0.051(2) Uani 1 1 d . . .
H17A H 0.3775 0.2636 0.5067 0.076 Uiso 1 1 calc R . .
H17B H 0.4322 0.2235 0.4940 0.076 Uiso 1 1 calc R . .
C18A C 0.4429(7) 0.2652(4) 0.4295(5) 0.087(4) Uani 1 1 d . . .
H18A H 0.4800 0.2455 0.4079 0.130 Uiso 1 1 calc R . .
H18B H 0.4871 0.2837 0.4532 0.130 Uiso 1 1 calc R . .
C19A C 0.3294(7) 0.1787(3) 0.3975(6) 0.068(3) Uani 1 1 d . . .
H19A H 0.3974 0.1825 0.3964 0.103 Uiso 1 1 calc R . .
H19B H 0.3201 0.1535 0.4204 0.103 Uiso 1 1 calc R . .
C20A C 0.2834(7) 0.1750(3) 0.3304(5) 0.061(3) Uani 1 1 d . . .
H20A H 0.2214 0.1623 0.3311 0.091 Uiso 1 1 calc R . .
H20B H 0.3219 0.1574 0.3060 0.091 Uiso 1 1 calc R . .
N21A N 0.1745(4) 0.30326(17) 0.2954(3) 0.0271(12) Uani 1 1 d . . .
C22A C 0.1548(5) 0.3244(2) 0.2542(3) 0.0369(17) Uani 1 1 d . . .
C23A C 0.1311(8) 0.3526(3) 0.2019(4) 0.063(3) Uani 1 1 d . . .
H23A H 0.1255 0.3795 0.2190 0.075 Uiso 1 1 calc R . .
H23B H 0.0717 0.3448 0.1785 0.075 Uiso 1 1 calc R . .
H23C H 0.1804 0.3522 0.1734 0.075 Uiso 1 1 calc R . .
Ru1B Ru 0.29456(3) 0.986154(16) 0.15122(2) 0.02240(12) Uani 1 1 d . . .
S1B S 0.14894(12) 0.95741(5) 0.14501(8) 0.0271(3) Uani 1 1 d . . .
N1B N 0.3390(4) 0.95284(17) 0.0768(2) 0.0269(12) Uani 1 1 d . . .
S2B S 0.23277(11) 1.03563(5) 0.08457(8) 0.0254(3) Uani 1 1 d . . .
C2B C 0.2901(5) 0.9264(2) 0.0400(3) 0.0334(16) Uani 1 1 d . . .
H2B H 0.2260 0.9223 0.0453 0.040 Uiso 1 1 calc R . .
S3B S 0.25275(11) 1.02308(5) 0.23523(7) 0.0233(3) Uani 1 1 d . . .
C3B C 0.3304(6) 0.9047(3) -0.0058(4) 0.044(2) Uani 1 1 d . . .
H3B H 0.2930 0.8865 -0.0317 0.067 Uiso 1 1 calc R . .
C4B C 0.4210(6) 0.9088(2) -0.0143(4) 0.0418(19) Uani 1 1 d . . .
H4B H 0.4478 0.8933 -0.0452 0.050 Uiso 1 1 calc R . .
C5B C 0.4751(5) 0.9361(2) 0.0228(3) 0.0357(17) Uani 1 1 d . . .
C6B C 0.5708(6) 0.9438(3) 0.0179(4) 0.043(2) Uani 1 1 d . . .
H6B H 0.6019 0.9291 -0.0119 0.051 Uiso 1 1 calc R . .
C7B C 0.6198(5) 0.9716(3) 0.0543(4) 0.0404(19) Uani 1 1 d . . .
H7B H 0.6841 0.9757 0.0499 0.048 Uiso 1 1 calc R . .
C8B C 0.5751(5) 0.9946(2) 0.0989(3) 0.0343(17) Uani 1 1 d . . .
C9B C 0.6202(5) 1.0251(2) 0.1369(3) 0.0372(18) Uani 1 1 d . . .
H9B H 0.6840 1.0311 0.1341 0.045 Uiso 1 1 calc R . .
C10B C 0.5711(5) 1.0453(2) 0.1771(4) 0.0393(18) Uani 1 1 d . . .
H10B H 0.6001 1.0664 0.2017 0.047 Uiso 1 1 calc R . .
C11B C 0.4769(5) 1.0355(2) 0.1831(4) 0.0356(17) Uani 1 1 d . . .
H11B H 0.4443 1.0499 0.2125 0.043 Uiso 1 1 calc R . .
N12B N 0.4327(4) 1.00693(17) 0.1490(3) 0.0277(12) Uani 1 1 d . . .
C13B C 0.4804(4) 0.9866(2) 0.1061(3) 0.0265(14) Uani 1 1 d . . .
C14B C 0.4303(5) 0.9576(2) 0.0683(3) 0.0306(16) Uani 1 1 d . . .
C15B C 0.1105(5) 0.9669(2) 0.2218(3) 0.0293(15) Uani 1 1 d . . .
H15C H 0.0424 0.9621 0.2196 0.035 Uiso 1 1 calc R . .
H15D H 0.1417 0.9478 0.2526 0.035 Uiso 1 1 calc R . .
C16B C 0.1309(5) 1.00914(19) 0.2455(3) 0.0273(14) Uani 1 1 d . . .
H16C H 0.1208 1.0109 0.2908 0.033 Uiso 1 1 calc R . .
H16D H 0.0875 1.0280 0.2217 0.033 Uiso 1 1 calc R . .
C17B C 0.1847(5) 1.0724(2) 0.1364(3) 0.0306(15) Uani 1 1 d . . .
H17C H 0.1895 1.0993 0.1179 0.037 Uiso 1 1 calc R . .
H17D H 0.1178 1.0665 0.1388 0.037 Uiso 1 1 calc R . .
C18B C 0.2341(5) 1.07216(19) 0.2015(3) 0.0273(14) Uani 1 1 d . . .
H18C H 0.1974 1.0881 0.2294 0.033 Uiso 1 1 calc R . .
H18D H 0.2954 1.0854 0.2006 0.033 Uiso 1 1 calc R . .
C19B C 0.1255(5) 1.0133(2) 0.0473(3) 0.0337(16) Uani 1 1 d . . .
H19C H 0.0847 1.0346 0.0275 0.040 Uiso 1 1 calc R . .
H19D H 0.1409 0.9949 0.0134 0.040 Uiso 1 1 calc R . .
C20B C 0.0730(5) 0.9905(2) 0.0938(3) 0.0324(15) Uani 1 1 d . . .
H20C H 0.0234 0.9744 0.0702 0.039 Uiso 1 1 calc R . .
H20D H 0.0425 1.0097 0.1205 0.039 Uiso 1 1 calc R . .
N21B N 0.3451(4) 0.94287(17) 0.2149(2) 0.0287(12) Uani 1 1 d . . .
C22B C 0.3669(6) 0.9196(2) 0.2533(3) 0.0365(17) Uani 1 1 d . . .
C23B C 0.3928(9) 0.8904(3) 0.3017(4) 0.070(3) Uani 1 1 d . . .
H23D H 0.4389 0.9020 0.3336 0.105 Uiso 1 1 calc R . .
H23E H 0.4198 0.8670 0.2827 0.105 Uiso 1 1 calc R . .
H23F H 0.3373 0.8824 0.3217 0.105 Uiso 1 1 calc R . .
Ru1C Ru 0.18246(3) 0.746056(16) 0.34197(2) 0.02237(12) Uani 1 1 d . . .
S1C S 0.25784(12) 0.71398(6) 0.26590(9) 0.0323(4) Uani 1 1 d . . .
N1C N 0.0595(3) 0.71104(16) 0.3316(2) 0.0232(11) Uani 1 1 d . . .
C2C C 0.0423(5) 0.6774(2) 0.2993(3) 0.0338(16) Uani 1 1 d . . .
H2C H 0.0911 0.6661 0.2782 0.041 Uiso 1 1 calc R . .
S2C S 0.25044(12) 0.70179(6) 0.41421(9) 0.0351(4) Uani 1 1 d . . .
C3C C -0.0435(5) 0.6576(2) 0.2946(4) 0.0381(17) Uani 1 1 d . . .
H3C H -0.0518 0.6330 0.2726 0.046 Uiso 1 1 calc R . .
S3C S 0.31135(13) 0.78619(6) 0.36094(9) 0.0387(4) Uani 1 1 d . . .
C4C C -0.1151(5) 0.6747(2) 0.3225(3) 0.0333(16) Uani 1 1 d . . .
H4C H -0.1749 0.6624 0.3183 0.040 Uiso 1 1 calc R . .
C5C C -0.1018(4) 0.7099(2) 0.3572(3) 0.0263(14) Uani 1 1 d . . .
C6C C -0.1724(5) 0.7296(2) 0.3868(4) 0.0363(17) Uani 1 1 d . . .
H6C H -0.2344 0.7196 0.3816 0.055 Uiso 1 1 calc R . .
C7C C -0.1526(5) 0.7633(2) 0.4230(4) 0.0368(17) Uani 1 1 d . . .
H7C H -0.2010 0.7761 0.4425 0.028(18) Uiso 1 1 calc R . .
C8C C -0.0600(5) 0.7790(2) 0.4314(3) 0.0320(15) Uani 1 1 d . . .
C9C C -0.0369(7) 0.8117(2) 0.4690(4) 0.049(2) Uani 1 1 d . . .
H9C H -0.0831 0.8248 0.4903 0.059 Uiso 1 1 calc R . .
C10C C 0.0534(7) 0.8251(2) 0.4754(4) 0.048(2) Uani 1 1 d . . .
H10C H 0.0709 0.8469 0.5028 0.058 Uiso 1 1 calc R . .
C11C C 0.1209(6) 0.8064(2) 0.4410(4) 0.0400(18) Uani 1 1 d . . .
H11C H 0.1828 0.8166 0.4445 0.048 Uiso 1 1 calc R . .
N12C N 0.0998(4) 0.77510(16) 0.4041(3) 0.0292(12) Uani 1 1 d . . .
C13C C 0.0093(4) 0.76097(19) 0.3994(3) 0.0244(13) Uani 1 1 d . . .
C14C C -0.0112(4) 0.7267(2) 0.3616(3) 0.0250(13) Uani 1 1 d . . .
C15C C 0.3730(6) 0.7384(3) 0.2669(5) 0.054(2) Uani 1 1 d . . .
H15E H 0.4202 0.7223 0.2928 0.082 Uiso 1 1 calc R . .
H15F H 0.3912 0.7394 0.2232 0.082 Uiso 1 1 calc R . .
C16C C 0.3729(6) 0.7791(3) 0.2925(4) 0.050(2) Uani 1 1 d . . .
H16E H 0.3452 0.7972 0.2587 0.075 Uiso 1 1 calc R . .
H16F H 0.4385 0.7876 0.3033 0.075 Uiso 1 1 calc R . .
C17C C 0.3385(6) 0.7316(3) 0.4592(4) 0.062(3) Uani 1 1 d . . .
H17E H 0.3089 0.7460 0.4926 0.074 Uiso 1 1 calc R . .
H17F H 0.3861 0.7135 0.4804 0.074 Uiso 1 1 calc R . .
C18C C 0.3857(6) 0.7609(3) 0.4220(5) 0.066(3) Uani 1 1 d . . .
H18E H 0.4359 0.7470 0.4020 0.079 Uiso 1 1 calc R . .
H18F H 0.4156 0.7812 0.4512 0.079 Uiso 1 1 calc R . .
C19C C 0.3237(6) 0.6696(3) 0.3686(5) 0.053(3) Uani 1 1 d . . .
H19E H 0.3886 0.6798 0.3745 0.064 Uiso 1 1 calc R . .
H19F H 0.3243 0.6424 0.3868 0.064 Uiso 1 1 calc R . .
C20C C 0.2953(7) 0.6668(3) 0.3015(5) 0.058(3) Uani 1 1 d . . .
H20E H 0.2434 0.6474 0.2946 0.069 Uiso 1 1 calc R . .
H20F H 0.3482 0.6564 0.2801 0.069 Uiso 1 1 calc R . .
N21C N 0.1263(4) 0.78714(18) 0.2748(3) 0.0286(12) Uani 1 1 d . . .
C22C C 0.1054(5) 0.8129(2) 0.2421(3) 0.0303(15) Uani 1 1 d . . .
C23C C 0.0767(6) 0.8464(2) 0.2012(4) 0.0382(17) Uani 1 1 d . . .
H23G H 0.0155 0.8408 0.1784 0.046 Uiso 1 1 calc R . .
H23H H 0.1226 0.8505 0.1708 0.046 Uiso 1 1 calc R . .
H23I H 0.0727 0.8705 0.2268 0.046 Uiso 1 1 calc R . .
Ru1D Ru 0.29871(3) 0.499488(16) 0.13962(2) 0.02290(12) Uani 1 1 d . . .
N1D N 0.3843(4) 0.46514(17) 0.0855(3) 0.0315(13) Uani 1 1 d . . .
S1D S 0.17147(13) 0.45788(6) 0.12714(9) 0.0342(4) Uani 1 1 d . . .
S2D S 0.23399(13) 0.53594(6) 0.05585(8) 0.0366(4) Uani 1 1 d . . .
C2D C 0.3658(6) 0.4309(2) 0.0550(4) 0.0403(18) Uani 1 1 d . . .
H2D H 0.3040 0.4206 0.0526 0.048 Uiso 1 1 calc R . .
C3D C 0.4332(6) 0.4094(3) 0.0266(4) 0.045(2) Uani 1 1 d . . .
H3D H 0.4166 0.3855 0.0041 0.054 Uiso 1 1 calc R . .
S3D S 0.21781(11) 0.53897(5) 0.20389(8) 0.0276(4) Uani 1 1 d . . .
C4D C 0.5234(7) 0.4229(3) 0.0313(3) 0.046(2) Uani 1 1 d . . .
H4D H 0.5702 0.4082 0.0129 0.055 Uiso 1 1 calc R . .
C5D C 0.5459(5) 0.4584(2) 0.0630(3) 0.0358(17) Uani 1 1 d . . .
C6D C 0.6377(6) 0.4743(3) 0.0715(4) 0.044(2) Uani 1 1 d . . .
H6D H 0.6875 0.4592 0.0574 0.053 Uiso 1 1 calc R . .
C7D C 0.6563(5) 0.5100(3) 0.0988(4) 0.045(2) Uani 1 1 d . . .
H7D H 0.7182 0.5201 0.1021 0.053 Uiso 1 1 calc R . .
C8D C 0.5835(5) 0.5332(2) 0.1232(3) 0.0308(15) Uani 1 1 d . . .
C9D C 0.5960(5) 0.5713(2) 0.1500(4) 0.0403(18) Uani 1 1 d . . .
H9D H 0.6555 0.5838 0.1523 0.048 Uiso 1 1 calc R . .
C10D C 0.5233(5) 0.5905(2) 0.1726(4) 0.044(2) Uani 1 1 d . . .
H10D H 0.5310 0.6166 0.1899 0.052 Uiso 1 1 calc R . .
C11D C 0.4359(5) 0.5710(2) 0.1702(4) 0.0350(17) Uani 1 1 d . . .
H11D H 0.3857 0.5843 0.1869 0.042 Uiso 1 1 calc R . .
N12D N 0.4212(4) 0.53488(16) 0.1454(3) 0.0267(12) Uani 1 1 d . . .
C13D C 0.4934(5) 0.5164(2) 0.1199(3) 0.0286(14) Uani 1 1 d . . .
C14D C 0.4733(5) 0.4794(2) 0.0898(3) 0.0288(15) Uani 1 1 d . . .
C15D C 0.1013(7) 0.4733(3) 0.1883(4) 0.059(3) Uani 1 1 d . . .
H15G H 0.0352 0.4685 0.1724 0.088 Uiso 1 1 calc R . .
H15H H 0.1161 0.4552 0.2248 0.088 Uiso 1 1 calc R . .
C16D C 0.1076(7) 0.5128(3) 0.2115(6) 0.070(3) Uani 1 1 d . . .
H16G H 0.0973 0.5123 0.2569 0.105 Uiso 1 1 calc R . .
H16H H 0.0563 0.5286 0.1891 0.105 Uiso 1 1 calc R . .
C17D C 0.1649(7) 0.5738(3) 0.0879(4) 0.054(2) Uani 1 1 d . . .
H17G H 0.1783 0.5994 0.0673 0.082 Uiso 1 1 calc R . .
H17H H 0.0985 0.5674 0.0754 0.082 Uiso 1 1 calc R . .
C18D C 0.1760(8) 0.5802(3) 0.1548(4) 0.072(3) Uani 1 1 d . . .
H18G H 0.1148 0.5885 0.1679 0.109 Uiso 1 1 calc R . .
H18H H 0.2196 0.6028 0.1638 0.109 Uiso 1 1 calc R . .
C19D C 0.1475(9) 0.5041(3) 0.0187(5) 0.079(4) Uani 1 1 d . . .
H19G H 0.0992 0.5211 -0.0044 0.118 Uiso 1 1 calc R . .
H19H H 0.1767 0.4883 -0.0133 0.118 Uiso 1 1 calc R . .
C20D C 0.1004(7) 0.4766(4) 0.0568(4) 0.076(4) Uani 1 1 d . . .
H20G H 0.0790 0.4536 0.0300 0.114 Uiso 1 1 d R . .
H20H H 0.0443 0.4898 0.0705 0.114 Uiso 1 1 d R . .
N21D N 0.3536(4) 0.46407(16) 0.2145(3) 0.0257(12) Uani 1 1 d . . .
C22D C 0.3766(5) 0.4402(2) 0.2510(3) 0.0286(14) Uani 1 1 d . . .
C23D C 0.4040(5) 0.4089(2) 0.2975(3) 0.0348(16) Uani 1 1 d . . .
H23J H 0.3590 0.4080 0.3291 0.052 Uiso 1 1 calc R . .
H23K H 0.4663 0.4148 0.3184 0.052 Uiso 1 1 calc R . .
H23L H 0.4049 0.3831 0.2760 0.052 Uiso 1 1 calc R . .
Cl1L Cl 0.37797(14) 0.32463(6) 0.12680(9) 0.0389(4) Uani 1 1 d . . .
O1L O 0.4686(5) 0.3304(3) 0.1066(5) 0.067(3) Uani 0.809(14) 1 d P A 1
O2L O 0.3732(8) 0.2826(2) 0.1385(4) 0.068(3) Uani 0.809(14) 1 d P A 1
O3L O 0.3120(7) 0.3355(3) 0.0742(5) 0.054(3) Uani 0.809(14) 1 d P A 1
O4L O 0.3645(18) 0.3493(7) 0.1754(10) 0.196(14) Uani 0.809(14) 1 d P A 1
O1LB O 0.410(6) 0.333(3) 0.197(4) 0.17(4) Uiso 0.191(14) 1 d P A 2
O2LB O 0.317(4) 0.2969(19) 0.157(3) 0.11(2) Uiso 0.191(14) 1 d P A 2
O3LB O 0.307(4) 0.3397(17) 0.100(2) 0.068(16) Uiso 0.191(14) 1 d P A 2
O4LB O 0.3760(19) 0.3498(8) 0.1819(15) 0.014(6) Uiso 0.191(14) 1 d P A 2
Cl2L Cl 0.34046(16) 0.83048(6) 0.12944(10) 0.0469(5) Uani 1 1 d . . .
O5LA O 0.3569(15) 0.7888(4) 0.1346(7) 0.088(6) Uani 0.60(2) 1 d P B 1
O6LA O 0.2844(16) 0.8471(8) 0.1669(15) 0.160(13) Uani 0.60(2) 1 d P B 1
O7LA O 0.3186(18) 0.8301(8) 0.0666(8) 0.124(11) Uani 0.60(2) 1 d P B 1
O8LA O 0.4282(10) 0.8549(8) 0.1377(12) 0.114(8) Uani 0.60(2) 1 d P B 1
O5LB O 0.2818(18) 0.7960(6) 0.1574(11) 0.078(9) Uani 0.40(2) 1 d P B 2
O6LB O 0.2702(13) 0.8602(7) 0.1265(14) 0.091(11) Uani 0.40(2) 1 d P B 2
O7LB O 0.376(4) 0.8302(9) 0.070(2) 0.151(19) Uani 0.40(2) 1 d P B 2
O8LB O 0.4125(13) 0.8367(6) 0.1738(10) 0.052(5) Uani 0.40(2) 1 d P B 2
Cl3L Cl 0.10908(13) 0.57741(6) 0.38335(11) 0.0447(5) Uani 1 1 d . . .
O9L O 0.1642(7) 0.5426(3) 0.4014(6) 0.078(4) Uani 0.663(15) 1 d P C 1
O10L O 0.0416(8) 0.5680(4) 0.3318(6) 0.038(3) Uani 0.663(15) 1 d P C 1
O11L O 0.0567(10) 0.5804(6) 0.4381(7) 0.117(7) Uani 0.663(15) 1 d P C 1
O12L O 0.1569(13) 0.6112(5) 0.3783(12) 0.202(14) Uani 0.663(15) 1 d P C 1
O9M O 0.096(3) 0.5619(11) 0.4449(18) 0.118(13) Uiso 0.337(15) 1 d P C 2
O10M O 0.050(4) 0.5773(15) 0.324(3) 0.13(2) Uiso 0.337(15) 1 d P C 2
O11M O 0.1067(18) 0.6235(8) 0.3907(12) 0.066(8) Uiso 0.337(15) 1 d P C 2
O12M O 0.1932(16) 0.5802(8) 0.3511(11) 0.073(8) Uiso 0.337(15) 1 d P C 2
Cl4L Cl 0.15480(15) 0.42708(6) 0.36134(9) 0.0433(5) Uani 1 1 d . . .
O13L O 0.1511(8) 0.4398(3) 0.4254(4) 0.050(2) Uani 0.725(12) 1 d P D 1
O14L O 0.2124(7) 0.3922(3) 0.3641(4) 0.071(4) Uani 0.725(12) 1 d P D 1
O15L O 0.2103(6) 0.4577(3) 0.3319(4) 0.054(3) Uani 0.725(12) 1 d P D 1
O16L O 0.0721(7) 0.4211(4) 0.3259(6) 0.091(4) Uani 0.725(12) 1 d P D 1
O13M O 0.107(6) 0.441(3) 0.410(4) 0.25(4) Uiso 0.275(12) 1 d P D 2
O14M O 0.142(5) 0.413(2) 0.291(3) 0.22(3) Uiso 0.275(12) 1 d P D 2
O15M O 0.122(3) 0.4670(14) 0.356(2) 0.137(16) Uiso 0.275(12) 1 d P D 2
O16M O 0.069(3) 0.4053(12) 0.378(2) 0.108(13) Uiso 0.275(12) 1 d P D 2
Cl5L Cl 0.36535(14) 0.67002(6) 0.09193(11) 0.0456(5) Uani 1 1 d . . .
O17L O 0.3125(14) 0.7029(6) 0.0665(9) 0.112(9) Uani 0.528(15) 1 d P E 1
O18L O 0.4439(9) 0.6721(6) 0.0501(8) 0.091(6) Uani 0.528(15) 1 d P E 1
O19L O 0.4163(13) 0.6778(5) 0.1491(7) 0.082(6) Uani 0.528(15) 1 d P E 1
O20L O 0.3444(13) 0.6284(4) 0.0764(8) 0.088(6) Uani 0.528(15) 1 d P E 1
O17M O 0.279(2) 0.6809(10) 0.0712(15) 0.143(12) Uiso 0.472(15) 1 d P E 2
O18M O 0.414(2) 0.6470(9) 0.0688(14) 0.137(10) Uiso 0.472(15) 1 d P E 2
O19M O 0.408(3) 0.6997(12) 0.1169(19) 0.202(17) Uiso 0.472(15) 1 d P E 2
O20M O 0.3357(15) 0.6572(6) 0.1496(9) 0.090(7) Uiso 0.472(15) 1 d P E 2
Cl6L Cl 0.11552(13) 0.09260(5) 0.39154(9) 0.0378(4) Uani 1 1 d . . .
O21L O 0.1582(10) 0.0942(3) 0.3358(5) 0.072(4) Uani 0.77(2) 1 d P F 1
O23L O 0.0833(9) 0.0511(3) 0.3959(6) 0.055(3) Uani 0.77(2) 1 d P F 1
O22L O 0.1804(16) 0.1028(7) 0.4431(7) 0.167(10) Uani 0.77(2) 1 d P F 1
O24L O 0.0414(11) 0.1217(3) 0.3778(16) 0.200(15) Uani 0.77(2) 1 d P F 1
O21M O 0.100(4) 0.1049(13) 0.334(2) 0.083(13) Uiso 0.23(2) 1 d P F 2
O22M O 0.203(3) 0.0928(11) 0.4256(18) 0.051(10) Uiso 0.23(2) 1 d P F 2
O23M O 0.069(2) 0.0604(10) 0.4113(14) 0.028(7) Uiso 0.23(2) 1 d P F 2
O24M O 0.0592(16) 0.1119(8) 0.4316(11) 0.033(7) Uiso 0.23(2) 1 d P F 2
Cl7L Cl -0.41060(11) 0.65007(5) 0.35917(10) 0.0363(4) Uani 1 1 d . . .
O25L O -0.3890(7) 0.6122(3) 0.3896(5) 0.031(3) Uiso 0.50(2) 1 d P G 1
O26L O -0.3463(8) 0.6564(3) 0.3115(6) 0.033(3) Uiso 0.50(2) 1 d P G 1
O27L O -0.4362(9) 0.6771(5) 0.4051(8) 0.053(4) Uiso 0.50(2) 1 d P G 1
O28L O -0.4960(12) 0.6323(6) 0.3342(10) 0.080(5) Uiso 0.50(2) 1 d P G 1
O25M O -0.3665(16) 0.6270(7) 0.4090(11) 0.104(7) Uiso 0.50(2) 1 d P G 2
O26M O -0.3297(10) 0.6624(4) 0.3362(8) 0.051(4) Uiso 0.50(2) 1 d P G 2
O27M O -0.4320(9) 0.6880(4) 0.3828(7) 0.042(3) Uiso 0.50(2) 1 d P G 2
O28M O -0.4886(8) 0.6423(4) 0.3063(7) 0.039(3) Uiso 0.50(2) 1 d P G 2
Cl8L Cl 0.13214(13) 0.91244(5) 0.38195(8) 0.0344(4) Uani 1 1 d . . .
O29L O 0.159(4) 0.9512(13) 0.370(2) 0.078(15) Uani 0.38(3) 1 d P H 1
O30L O 0.202(4) 0.8960(16) 0.425(2) 0.095(17) Uani 0.38(3) 1 d P H 1
O31L O 0.114(2) 0.8905(6) 0.3311(8) 0.053(7) Uani 0.38(3) 1 d P H 1
O32L O 0.0482(17) 0.9142(8) 0.4190(15) 0.090(13) Uani 0.38(3) 1 d P H 1
O29M O 0.1279(17) 0.9548(8) 0.3718(13) 0.040(5) Uani 0.62(3) 1 d P H 2
O30M O 0.179(2) 0.9006(8) 0.4382(9) 0.059(7) Uani 0.62(3) 1 d P H 2
O31M O 0.1903(19) 0.8972(5) 0.3329(7) 0.103(8) Uani 0.62(3) 1 d P H 2
O32M O 0.0466(12) 0.8954(4) 0.3629(11) 0.109(11) Uani 0.62(3) 1 d P H 2

loop_
_atom_site_aniso_label
_atom_site_aniso_U_11
_atom_site_aniso_U_22
_atom_site_aniso_U_33
_atom_site_aniso_U_23
_atom_site_aniso_U_13
_atom_site_aniso_U_12
Ru1A 0.0128(2) 0.0214(2) 0.0207(2) -0.00347(18) 0.00352(18) 0.00065(17)
S1A 0.0286(9) 0.0278(9) 0.0488(11) -0.0175(8) 0.0182(8) -0.0049(7)
N1A 0.018(2) 0.026(3) 0.031(3) -0.008(2) 0.003(2) 0.000(2)
C2A 0.039(4) 0.054(5) 0.052(5) -0.022(4) 0.012(4) -0.017(4)
S2A 0.0271(9) 0.0528(12) 0.0432(11) 0.0209(9) 0.0087(8) 0.0103(8)
C3A 0.047(5) 0.074(7) 0.054(5) -0.021(5) 0.018(4) -0.036(5)
S3A 0.0213(8) 0.0377(9) 0.0277(8) -0.0087(7) 0.0057(6) -0.0106(7)
C4A 0.020(3) 0.076(6) 0.038(4) -0.005(4) 0.003(3) -0.017(4)
C5A 0.018(3) 0.058(5) 0.026(3) 0.012(3) 0.003(3) 0.002(3)
C6A 0.019(3) 0.072(6) 0.039(4) 0.017(4) 0.014(3) 0.016(4)
C7A 0.044(5) 0.052(5) 0.041(4) 0.006(4) 0.019(4) 0.023(4)
C8A 0.044(4) 0.031(4) 0.031(4) 0.000(3) 0.022(3) 0.007(3)
C9A 0.068(6) 0.035(4) 0.041(4) -0.009(3) 0.026(4) 0.004(4)
C10A 0.082(6) 0.034(4) 0.047(5) -0.022(4) 0.036(5) -0.025(4)
C11A 0.056(5) 0.036(4) 0.035(4) -0.018(3) 0.023(4) -0.020(4)
N12A 0.030(3) 0.020(3) 0.023(3) -0.002(2) 0.013(2) -0.003(2)
C13A 0.027(3) 0.021(3) 0.021(3) 0.000(2) 0.009(3) 0.008(2)
C14A 0.012(3) 0.038(4) 0.020(3) 0.006(3) 0.003(2) 0.008(2)
C15A 0.032(4) 0.045(4) 0.039(4) -0.010(3) 0.014(3) -0.004(3)
C16A 0.026(4) 0.056(5) 0.071(6) -0.022(4) 0.027(4) -0.018(4)
C17A 0.041(5) 0.063(6) 0.042(5) 0.003(4) -0.023(4) 0.005(4)
C18A 0.034(5) 0.147(12) 0.073(7) 0.043(8) -0.024(5) -0.034(6)
C19A 0.047(5) 0.032(5) 0.120(10) 0.006(5) -0.023(6) 0.013(4)
C20A 0.076(7) 0.032(5) 0.079(7) -0.001(4) 0.034(6) 0.003(5)
N21A 0.019(3) 0.035(3) 0.026(3) -0.009(2) 0.002(2) 0.003(2)
C22A 0.038(4) 0.048(5) 0.025(4) 0.000(3) 0.004(3) 0.016(4)
C23A 0.087(7) 0.058(6) 0.042(5) 0.019(4) -0.001(5) 0.019(5)
Ru1B 0.0219(2) 0.0267(3) 0.0198(2) 0.00521(19) 0.00816(19) 0.0107(2)
S1B 0.0306(8) 0.0247(8) 0.0272(8) 0.0029(6) 0.0083(7) 0.0032(7)
N1B 0.032(3) 0.030(3) 0.020(3) 0.009(2) 0.009(2) 0.012(2)
S2B 0.0235(8) 0.0297(8) 0.0247(8) 0.0097(6) 0.0104(6) 0.0067(6)
C2B 0.036(4) 0.038(4) 0.027(4) -0.003(3) 0.009(3) 0.004(3)
S3B 0.0242(7) 0.0236(8) 0.0235(8) 0.0033(6) 0.0088(6) 0.0071(6)
C3B 0.058(5) 0.045(5) 0.031(4) -0.007(3) 0.011(4) 0.012(4)
C4B 0.050(5) 0.046(5) 0.033(4) 0.000(3) 0.018(4) 0.016(4)
C5B 0.044(4) 0.041(4) 0.023(3) 0.008(3) 0.012(3) 0.023(3)
C6B 0.046(5) 0.051(5) 0.033(4) 0.011(4) 0.021(4) 0.020(4)
C7B 0.031(4) 0.054(5) 0.039(4) 0.021(4) 0.017(3) 0.015(4)
C8B 0.027(3) 0.044(4) 0.035(4) 0.021(3) 0.015(3) 0.012(3)
C9B 0.024(3) 0.053(5) 0.034(4) 0.022(3) 0.004(3) 0.003(3)
C10B 0.036(4) 0.042(4) 0.040(4) 0.014(3) 0.003(3) 0.002(3)
C11B 0.026(4) 0.043(4) 0.038(4) 0.001(3) 0.004(3) 0.009(3)
N12B 0.020(3) 0.030(3) 0.034(3) 0.011(2) 0.006(2) 0.012(2)
C13B 0.024(3) 0.030(3) 0.027(3) 0.014(3) 0.008(3) 0.011(3)
C14B 0.030(4) 0.038(4) 0.025(3) 0.014(3) 0.011(3) 0.018(3)
C15B 0.040(4) 0.025(3) 0.026(3) 0.006(3) 0.017(3) -0.001(3)
C16B 0.030(3) 0.027(3) 0.028(3) 0.004(3) 0.017(3) -0.002(3)
C17B 0.024(3) 0.029(4) 0.040(4) 0.015(3) 0.010(3) 0.010(3)
C18B 0.030(3) 0.018(3) 0.035(4) 0.003(3) 0.011(3) 0.005(3)
C19B 0.032(4) 0.037(4) 0.032(4) 0.005(3) 0.000(3) 0.013(3)
C20B 0.024(3) 0.042(4) 0.031(4) -0.001(3) 0.002(3) 0.004(3)
N21B 0.039(3) 0.027(3) 0.020(3) 0.001(2) 0.006(2) 0.014(2)
C22B 0.054(5) 0.026(4) 0.028(4) 0.000(3) 0.000(3) 0.018(3)
C23B 0.127(10) 0.031(5) 0.046(5) 0.014(4) -0.019(6) 0.027(5)
Ru1C 0.0145(2) 0.0286(3) 0.0242(3) 0.0040(2) 0.00263(19) -0.00041(19)
S1C 0.0234(8) 0.0351(10) 0.0403(10) 0.0016(8) 0.0128(7) -0.0014(7)
N1C 0.012(2) 0.030(3) 0.027(3) 0.002(2) 0.005(2) 0.002(2)
C2C 0.032(4) 0.036(4) 0.034(4) -0.002(3) 0.007(3) -0.004(3)
S2C 0.0184(8) 0.0494(11) 0.0372(10) 0.0200(8) 0.0001(7) -0.0018(7)
C3C 0.033(4) 0.029(4) 0.052(5) -0.005(3) 0.005(3) -0.012(3)
S3C 0.0301(9) 0.0460(11) 0.0391(10) 0.0049(8) -0.0008(8) -0.0177(8)
C4C 0.025(3) 0.038(4) 0.036(4) 0.005(3) -0.001(3) -0.007(3)
C5C 0.017(3) 0.033(4) 0.029(3) 0.008(3) 0.001(3) -0.001(3)
C6C 0.022(3) 0.041(4) 0.047(4) 0.011(3) 0.010(3) 0.004(3)
C7C 0.035(4) 0.040(4) 0.039(4) 0.005(3) 0.022(3) 0.015(3)
C8C 0.040(4) 0.029(4) 0.028(4) 0.004(3) 0.011(3) 0.010(3)
C9C 0.077(6) 0.039(5) 0.033(4) -0.003(3) 0.019(4) 0.013(4)
C10C 0.067(6) 0.033(4) 0.047(5) -0.010(4) 0.021(4) -0.007(4)
C11C 0.056(5) 0.024(4) 0.040(4) -0.002(3) 0.009(4) -0.010(3)
N12C 0.036(3) 0.023(3) 0.028(3) 0.001(2) 0.005(2) -0.003(2)
C13C 0.022(3) 0.027(3) 0.024(3) 0.007(3) 0.005(3) 0.005(3)
C14C 0.024(3) 0.028(3) 0.024(3) 0.007(3) 0.007(3) 0.004(3)
C15C 0.036(4) 0.062(6) 0.069(6) 0.015(5) 0.025(4) -0.009(4)
C16C 0.036(4) 0.062(6) 0.052(5) 0.008(4) 0.010(4) -0.021(4)
C17C 0.041(5) 0.076(7) 0.059(6) 0.017(5) -0.034(4) -0.014(5)
C18C 0.042(5) 0.089(8) 0.060(6) 0.027(5) -0.023(4) -0.044(5)
C19C 0.038(4) 0.040(5) 0.088(7) 0.027(5) 0.029(5) 0.015(4)
C20C 0.065(6) 0.040(5) 0.074(7) 0.017(4) 0.035(5) 0.023(4)
N21C 0.018(3) 0.035(3) 0.034(3) 0.003(3) 0.008(2) 0.001(2)
C22C 0.033(4) 0.030(4) 0.028(4) 0.002(3) 0.003(3) -0.001(3)
C23C 0.045(4) 0.032(4) 0.036(4) 0.007(3) -0.002(3) 0.000(3)
Ru1D 0.0223(3) 0.0256(3) 0.0220(2) 0.0070(2) 0.0079(2) 0.0092(2)
N1D 0.039(3) 0.029(3) 0.027(3) 0.010(2) 0.006(3) 0.011(3)
S1D 0.0333(9) 0.0334(9) 0.0352(10) -0.0003(7) -0.0006(8) 0.0005(7)
S2D 0.0386(10) 0.0458(11) 0.0273(9) 0.0148(8) 0.0125(8) 0.0226(8)
C2D 0.050(5) 0.032(4) 0.038(4) -0.002(3) 0.003(4) 0.007(4)
C3D 0.059(5) 0.045(5) 0.031(4) 0.003(3) 0.010(4) 0.019(4)
S3D 0.0197(7) 0.0357(9) 0.0285(8) 0.0019(7) 0.0073(6) 0.0075(7)
C4D 0.071(6) 0.048(5) 0.020(4) 0.004(3) 0.013(4) 0.023(4)
C5D 0.045(4) 0.043(4) 0.022(3) 0.006(3) 0.014(3) 0.024(3)
C6D 0.043(4) 0.051(5) 0.041(4) 0.007(4) 0.024(4) 0.017(4)
C7D 0.024(4) 0.070(6) 0.042(4) 0.014(4) 0.016(3) 0.011(4)
C8D 0.025(3) 0.035(4) 0.034(4) 0.013(3) 0.011(3) 0.012(3)
C9D 0.031(4) 0.041(4) 0.051(5) 0.017(4) 0.013(3) -0.003(3)
C10D 0.036(4) 0.028(4) 0.066(6) 0.015(4) 0.005(4) -0.007(3)
C11D 0.032(4) 0.019(3) 0.057(5) 0.010(3) 0.016(3) 0.005(3)
N12D 0.021(3) 0.027(3) 0.033(3) 0.013(2) 0.010(2) 0.011(2)
C13D 0.030(3) 0.029(3) 0.029(3) 0.010(3) 0.013(3) 0.013(3)
C14D 0.028(3) 0.038(4) 0.022(3) 0.011(3) 0.009(3) 0.015(3)
C15D 0.065(6) 0.080(7) 0.036(5) -0.010(4) 0.028(4) -0.029(5)
C16D 0.061(6) 0.060(6) 0.100(8) -0.024(6) 0.062(6) -0.021(5)
C17D 0.075(7) 0.046(5) 0.040(5) 0.007(4) -0.001(4) 0.027(5)
C18D 0.090(8) 0.079(7) 0.052(6) 0.015(5) 0.027(5) 0.069(6)
C19D 0.118(10) 0.048(6) 0.060(6) 0.021(5) -0.044(7) -0.014(6)
C20D 0.044(5) 0.153(12) 0.027(4) 0.013(6) -0.005(4) -0.035(6)
N21D 0.027(3) 0.023(3) 0.027(3) 0.005(2) 0.004(2) 0.009(2)
C22D 0.026(3) 0.033(4) 0.025(3) -0.001(3) 0.000(3) 0.003(3)
C23D 0.043(4) 0.025(4) 0.035(4) 0.004(3) -0.003(3) 0.009(3)
Cl1L 0.0410(10) 0.0351(10) 0.0395(10) -0.0095(8) -0.0003(8) -0.0073(8)
O1L 0.036(4) 0.062(6) 0.106(8) 0.028(5) 0.022(4) 0.014(4)
O2L 0.092(7) 0.029(4) 0.076(6) 0.014(4) -0.025(5) -0.021(5)
O3L 0.061(6) 0.050(5) 0.046(6) 0.006(4) -0.023(5) -0.025(4)
O4L 0.23(2) 0.23(2) 0.112(14) -0.122(15) -0.036(14) 0.109(19)
Cl2L 0.0565(13) 0.0449(12) 0.0367(11) -0.0039(9) -0.0080(9) 0.0065(10)
O5LA 0.117(16) 0.043(7) 0.102(11) -0.009(7) 0.002(10) 0.012(8)
O6LA 0.126(17) 0.15(2) 0.22(3) -0.13(2) 0.120(19) -0.045(16)
O7LA 0.18(2) 0.16(2) 0.026(7) -0.002(9) -0.007(10) -0.110(18)
O8LA 0.041(8) 0.16(2) 0.137(19) -0.049(16) 0.007(10) -0.023(10)
O5LB 0.091(18) 0.045(11) 0.093(16) 0.028(10) -0.020(13) -0.021(11)
O6LB 0.027(8) 0.097(16) 0.16(3) 0.092(18) 0.047(11) 0.038(9)
O7LB 0.25(5) 0.058(18) 0.16(3) -0.026(18) 0.09(3) 0.04(2)
O8LB 0.033(9) 0.055(11) 0.062(12) 0.004(8) -0.014(8) -0.006(7)
Cl3L 0.0257(9) 0.0346(10) 0.0736(15) -0.0091(9) 0.0037(9) -0.0037(7)
O9L 0.055(6) 0.046(6) 0.133(11) 0.011(6) 0.012(6) 0.035(5)
O10L 0.029(5) 0.034(5) 0.049(6) -0.011(4) -0.004(4) -0.011(4)
O11L 0.079(9) 0.170(16) 0.101(11) -0.081(11) 0.003(8) 0.056(10)
O12L 0.130(15) 0.085(12) 0.35(3) 0.139(16) -0.168(18) -0.096(12)
Cl4L 0.0494(11) 0.0456(11) 0.0354(10) 0.0020(8) 0.0068(9) 0.0073(9)
O13L 0.078(7) 0.038(5) 0.037(5) -0.012(3) 0.016(4) 0.001(4)
O14L 0.102(8) 0.048(5) 0.069(6) 0.024(4) 0.044(6) 0.056(5)
O15L 0.051(5) 0.059(6) 0.052(5) 0.008(4) -0.002(4) -0.023(4)
O16L 0.049(6) 0.129(11) 0.089(9) -0.029(8) -0.020(6) -0.027(6)
Cl5L 0.0323(10) 0.0376(11) 0.0656(14) 0.0158(10) -0.0017(9) 0.0055(8)
O17L 0.109(14) 0.107(14) 0.131(15) 0.092(12) 0.063(12) 0.097(12)
O18L 0.035(7) 0.133(16) 0.109(13) 0.005(11) 0.032(8) -0.022(8)
O19L 0.119(14) 0.069(10) 0.053(8) -0.017(7) -0.021(8) 0.067(10)
O20L 0.126(14) 0.029(7) 0.107(13) 0.027(7) -0.003(10) -0.022(8)
Cl6L 0.0400(10) 0.0292(9) 0.0477(11) -0.0115(8) 0.0210(8) -0.0118(7)
O21L 0.087(9) 0.081(7) 0.056(6) 0.002(5) 0.044(6) -0.011(6)
O23L 0.089(8) 0.024(5) 0.053(6) -0.001(4) 0.013(6) -0.022(5)
O22L 0.199(19) 0.24(2) 0.064(9) -0.049(11) 0.010(10) -0.158(17)
O24L 0.125(12) 0.038(7) 0.46(4) 0.033(12) 0.147(19) 0.036(7)
Cl7L 0.0209(8) 0.0287(9) 0.0619(12) 0.0099(8) 0.0167(8) 0.0048(6)
Cl8L 0.0399(10) 0.0306(9) 0.0316(9) 0.0024(7) -0.0012(7) -0.0042(7)
O29L 0.12(4) 0.034(19) 0.07(2) 0.032(15) -0.05(2) -0.04(2)
O30L 0.053(17) 0.06(2) 0.16(4) 0.04(3) -0.06(2) 0.001(13)
O31L 0.08(2) 0.046(10) 0.030(9) -0.006(7) -0.016(10) -0.008(11)
O32L 0.062(15) 0.088(19) 0.13(3) 0.026(17) 0.065(16) 0.026(13)
O29M 0.058(10) 0.024(6) 0.036(7) -0.002(5) -0.001(8) 0.008(7)
O30M 0.11(2) 0.040(9) 0.024(6) 0.012(5) -0.033(7) -0.024(11)
O31M 0.15(2) 0.084(11) 0.079(10) -0.003(8) 0.046(12) 0.060(13)
O32M 0.076(11) 0.054(9) 0.18(3) 0.024(12) -0.073(14) -0.030(9)

loop_
_atom_type_symbol
_atom_type_description
_atom_type_scat_dispersion_real
_atom_type_scat_dispersion_imag
_atom_type_scat_source
C C 0.0033 0.0016 'International Tables Vol C Tables 4.2.6.8 and 6.1.1.4'
H H 0.0000 0.0000 'International Tables Vol C Tables 4.2.6.8 and 6.1.1.4'
N N 0.0061 0.0033 'International Tables Vol C Tables 4.2.6.8 and 6.1.1.4'
O O 0.0106 0.0060 'International Tables Vol C Tables 4.2.6.8 and 6.1.1.4'
S S 0.1246 0.1234 'International Tables Vol C Tables 4.2.6.8 and 6.1.1.4'
Cl Cl 0.1484 0.1585 'International Tables Vol C Tables 4.2.6.8 and 6.1.1.4'
Ru Ru -1.2594 0.8363 'International Tables Vol C Tables 4.2.6.8 and 6.1.1.4'

loop_
_geom_angle_atom_site_label_1
_geom_angle_atom_site_label_2
_geom_angle_atom_site_label_3
_geom_angle
_geom_angle_site_symmetry_1
_geom_angle_site_symmetry_3
_geom_angle_publ_flag
N21A Ru1A N1A 89.2(2) . . ?
N21A Ru1A N12A 89.2(2) . . ?
N1A Ru1A N12A 78.7(2) . . ?
N21A Ru1A S2A 177.10(16) . . ?
N1A Ru1A S2A 91.69(16) . . ?
N12A Ru1A S2A 93.70(16) . . ?
N21A Ru1A S3A 90.09(16) . . ?
N1A Ru1A S3A 172.98(15) . . ?
N12A Ru1A S3A 94.35(15) . . ?
S2A Ru1A S3A 89.36(7) . . ?
N21A Ru1A S1A 89.05(16) . . ?
N1A Ru1A S1A 99.53(15) . . ?
N12A Ru1A S1A 177.48(16) . . ?
S2A Ru1A S1A 88.08(8) . . ?
S3A Ru1A S1A 87.44(6) . . ?
C20A S1A C15A 104.6(4) . . ?
C20A S1A Ru1A 105.4(3) . . ?
C15A S1A Ru1A 106.6(2) . . ?
C2A N1A C14A 117.2(6) . . ?
C2A N1A Ru1A 130.0(5) . . ?
C14A N1A Ru1A 112.9(4) . . ?
N1A C2A C3A 122.3(8) . . ?
C17A S2A C19A 99.6(4) . . ?
C17A S2A Ru1A 102.8(3) . . ?
C19A S2A Ru1A 105.2(3) . . ?
C4A C3A C2A 120.3(8) . . ?
C16A S3A C18A 100.6(5) . . ?
C16A S3A Ru1A 105.1(2) . . ?
C18A S3A Ru1A 104.6(3) . . ?
C3A C4A C5A 119.4(7) . . ?
C4A C5A C14A 117.6(7) . . ?
C4A C5A C6A 123.6(7) . . ?
C14A C5A C6A 118.8(7) . . ?
C7A C6A C5A 121.5(7) . . ?
C6A C7A C8A 121.2(7) . . ?
C13A C8A C9A 117.2(7) . . ?
C13A C8A C7A 118.2(7) . . ?
C9A C8A C7A 124.6(7) . . ?
C10A C9A C8A 118.7(7) . . ?
C9A C10A C11A 120.7(8) . . ?
N12A C11A C10A 122.0(8) . . ?
C11A N12A C13A 118.9(6) . . ?
C11A N12A Ru1A 127.4(5) . . ?
C13A N12A Ru1A 113.7(4) . . ?
N12A C13A C8A 122.4(6) . . ?
N12A C13A C14A 117.2(5) . . ?
C8A C13A C14A 120.3(6) . . ?
N1A C14A C5A 123.2(6) . . ?
N1A C14A C13A 117.1(5) . . ?
C5A C14A C13A 119.7(6) . . ?
C16A C15A S1A 115.1(5) . . ?
C15A C16A S3A 115.8(5) . . ?
C18A C17A S2A 117.2(6) . . ?
C17A C18A S3A 114.0(7) . . ?
C20A C19A S2A 113.1(6) . . ?
C19A C20A S1A 112.5(7) . . ?
C22A N21A Ru1A 174.0(6) . . ?
N21A C22A C23A 178.2(10) . . ?
N21B Ru1B N1B 90.4(2) . . ?
N21B Ru1B N12B 88.7(2) . . ?
N1B Ru1B N12B 78.3(2) . . ?
N21B Ru1B S1B 90.10(18) . . ?
N1B Ru1B S1B 94.65(17) . . ?
N12B Ru1B S1B 172.80(17) . . ?
N21B Ru1B S2B 176.66(15) . . ?
N1B Ru1B S2B 92.73(15) . . ?
N12B Ru1B S2B 93.11(15) . . ?
S1B Ru1B S2B 88.48(6) . . ?
N21B Ru1B S3B 88.36(15) . . ?
N1B Ru1B S3B 177.32(17) . . ?
N12B Ru1B S3B 99.34(17) . . ?
S1B Ru1B S3B 87.72(6) . . ?
S2B Ru1B S3B 88.57(6) . . ?
C15B S1B C20B 102.1(3) . . ?
C15B S1B Ru1B 103.7(2) . . ?
C20B S1B Ru1B 105.4(2) . . ?
C2B N1B C14B 117.5(6) . . ?
C2B N1B Ru1B 127.9(5) . . ?
C14B N1B Ru1B 114.4(5) . . ?
C19B S2B C17B 100.5(3) . . ?
C19B S2B Ru1B 103.2(2) . . ?
C17B S2B Ru1B 105.0(2) . . ?
N1B C2B C3B 121.7(7) . . ?
C18B S3B C16B 99.9(3) . . ?
C18B S3B Ru1B 102.8(2) . . ?
C16B S3B Ru1B 106.4(2) . . ?
C4B C3B C2B 121.4(8) . . ?
C3B C4B C5B 119.2(7) . . ?
C4B C5B C14B 117.0(7) . . ?
C4B C5B C6B 124.8(7) . . ?
C14B C5B C6B 118.3(8) . . ?
C7B C6B C5B 122.3(7) . . ?
C6B C7B C8B 120.3(7) . . ?
C13B C8B C9B 117.7(7) . . ?
C13B C8B C7B 118.5(8) . . ?
C9B C8B C7B 123.8(7) . . ?
C10B C9B C8B 119.0(7) . . ?
C9B C10B C11B 120.8(8) . . ?
N12B C11B C10B 122.0(7) . . ?
C11B N12B C13B 118.4(6) . . ?
C11B N12B Ru1B 128.8(5) . . ?
C13B N12B Ru1B 112.8(5) . . ?
N12B C13B C14B 117.1(6) . . ?
N12B C13B C8B 122.1(7) . . ?
C14B C13B C8B 120.7(6) . . ?
N1B C14B C13B 116.9(6) . . ?
N1B C14B C5B 123.2(7) . . ?
C13B C14B C5B 119.8(7) . . ?
C16B C15B S1B 113.4(4) . . ?
C15B C16B S3B 110.4(5) . . ?
C18B C17B S2B 112.4(4) . . ?
C17B C18B S3B 114.2(5) . . ?
C20B C19B S2B 112.4(5) . . ?
C19B C20B S1B 112.7(5) . . ?
C22B N21B Ru1B 174.1(6) . . ?
N21B C22B C23B 179.1(10) . . ?
N21C Ru1C N12C 85.4(2) . . ?
N21C Ru1C N1C 91.9(2) . . ?
N12C Ru1C N1C 78.5(2) . . ?
N21C Ru1C S2C 177.43(15) . . ?
N12C Ru1C S2C 96.30(16) . . ?
N1C Ru1C S2C 90.36(15) . . ?
N21C Ru1C S3C 89.07(16) . . ?
N12C Ru1C S3C 96.78(16) . . ?
N1C Ru1C S3C 175.10(15) . . ?
S2C Ru1C S3C 88.79(7) . . ?
N21C Ru1C S1C 90.30(16) . . ?
N12C Ru1C S1C 173.45(16) . . ?
N1C Ru1C S1C 96.76(15) . . ?
S2C Ru1C S1C 88.21(7) . . ?
S3C Ru1C S1C 88.04(7) . . ?
C20C S1C C15C 98.9(5) . . ?
C20C S1C Ru1C 104.8(3) . . ?
C15C S1C Ru1C 105.8(3) . . ?
C2C N1C C14C 117.3(6) . . ?
C2C N1C Ru1C 129.3(5) . . ?
C14C N1C Ru1C 113.4(4) . . ?
N1C C2C C3C 123.7(7) . . ?
C17C S2C C19C 101.0(5) . . ?
C17C S2C Ru1C 103.1(3) . . ?
C19C S2C Ru1C 104.7(3) . . ?
C4C C3C C2C 118.3(7) . . ?
C16C S3C C18C 102.4(5) . . ?
C16C S3C Ru1C 103.8(3) . . ?
C18C S3C Ru1C 105.1(3) . . ?
C3C C4C C5C 120.9(6) . . ?
C4C C5C C14C 116.6(6) . . ?
C4C C5C C6C 124.4(6) . . ?
C14C C5C C6C 119.0(6) . . ?
C7C C6C C5C 120.9(7) . . ?
C6C C7C C8C 120.6(6) . . ?
C9C C8C C13C 118.9(7) . . ?
C9C C8C C7C 122.2(7) . . ?
C13C C8C C7C 118.9(7) . . ?
C10C C9C C8C 119.3(8) . . ?
C9C C10C C11C 119.8(8) . . ?
N12C C11C C10C 121.7(8) . . ?
C11C N12C C13C 118.1(6) . . ?
C11C N12C Ru1C 128.8(5) . . ?
C13C N12C Ru1C 112.8(4) . . ?
N12C C13C C8C 122.1(6) . . ?
N12C C13C C14C 117.4(6) . . ?
C8C C13C C14C 120.5(6) . . ?
N1C C14C C5C 123.1(6) . . ?
N1C C14C C13C 117.1(6) . . ?
C5C C14C C13C 119.9(6) . . ?
C16C C15C S1C 112.4(6) . . ?
C15C C16C S3C 116.2(6) . . ?
C18C C17C S2C 115.0(6) . . ?
C17C C18C S3C 115.3(6) . . ?
C20C C19C S2C 115.8(6) . . ?
C19C C20C S1C 113.5(7) . . ?
C22C N21C Ru1C 170.3(6) . . ?
N21C C22C C23C 178.5(8) . . ?
N21D Ru1D N1D 84.7(2) . . ?
N21D Ru1D N12D 91.5(2) . . ?
N1D Ru1D N12D 78.9(2) . . ?
N21D Ru1D S2D 177.32(17) . . ?
N1D Ru1D S2D 94.68(15) . . ?
N12D Ru1D S2D 90.95(15) . . ?
N21D Ru1D S1D 88.77(16) . . ?
N1D Ru1D S1D 96.32(18) . . ?
N12D Ru1D S1D 175.15(16) . . ?
S2D Ru1D S1D 88.71(7) . . ?
N21D Ru1D S3D 92.86(15) . . ?
N1D Ru1D S3D 174.70(18) . . ?
N12D Ru1D S3D 96.49(16) . . ?
S2D Ru1D S3D 87.96(6) . . ?
S1D Ru1D S3D 88.33(7) . . ?
C2D N1D C14D 118.4(6) . . ?
C2D N1D Ru1D 129.5(5) . . ?
C14D N1D Ru1D 111.7(5) . . ?
C15D S1D C20D 100.5(5) . . ?
C15D S1D Ru1D 104.1(3) . . ?
C20D S1D Ru1D 105.0(3) . . ?
C19D S2D C17D 101.8(6) . . ?
C19D S2D Ru1D 103.8(3) . . ?
C17D S2D Ru1D 106.3(3) . . ?
N1D C2D C3D 122.8(8) . . ?
C4D C3D C2D 119.7(8) . . ?
C18D S3D C16D 100.2(6) . . ?
C18D S3D Ru1D 104.9(3) . . ?
C16D S3D Ru1D 105.9(3) . . ?
C3D C4D C5D 119.3(8) . . ?
C4D C5D C6D 123.3(7) . . ?
C4D C5D C14D 118.2(8) . . ?
C6D C5D C14D 118.5(7) . . ?
C7D C6D C5D 121.9(7) . . ?
C6D C7D C8D 121.0(7) . . ?
C9D C8D C13D 117.5(6) . . ?
C9D C8D C7D 124.7(7) . . ?
C13D C8D C7D 117.9(7) . . ?
C10D C9D C8D 120.2(7) . . ?
C9D C10D C11D 119.1(8) . . ?
N12D C11D C10D 122.7(7) . . ?
C11D N12D C13D 118.1(6) . . ?
C11D N12D Ru1D 129.2(5) . . ?
C13D N12D Ru1D 112.7(5) . . ?
N12D C13D C8D 122.3(7) . . ?
N12D C13D C14D 116.5(6) . . ?
C8D C13D C14D 121.1(6) . . ?
N1D C14D C13D 119.1(6) . . ?
N1D C14D C5D 121.6(7) . . ?
C13D C14D C5D 119.3(7) . . ?
C16D C15D S1D 120.0(6) . . ?
C15D C16D S3D 116.2(6) . . ?
C18D C17D S2D 118.3(6) . . ?
C17D C18D S3D 117.3(7) . . ?
C20D C19D S2D 119.1(7) . . ?
C19D C20D S1D 114.9(7) . . ?
C22D N21D Ru1D 169.9(6) . . ?
N21D C22D C23D 178.5(8) . . ?
O3LB Cl1L O4L 85(2) . . ?
O3LB Cl1L O1L 124(3) . . ?
O4L Cl1L O1L 110.8(12) . . ?
O3LB Cl1L O2L 115(3) . . ?
O4L Cl1L O2L 117.1(13) . . ?
O1L Cl1L O2L 104.3(6) . . ?
O3LB Cl1L O3L 24(2) . . ?
O4L Cl1L O3L 107.7(11) . . ?
O1L Cl1L O3L 106.4(6) . . ?
O2L Cl1L O3L 110.2(5) . . ?
O3LB Cl1L O4LB 93(3) . . ?
O4L Cl1L O4LB 7.5(18) . . ?
O1L Cl1L O4LB 105.0(11) . . ?
O2L Cl1L O4LB 115.3(11) . . ?
O3L Cl1L O4LB 114.5(12) . . ?
O3LB Cl1L O2LB 87(4) . . ?
O4L Cl1L O2LB 85(3) . . ?
O1L Cl1L O2LB 145(3) . . ?
O2L Cl1L O2LB 43(2) . . ?
O3L Cl1L O2LB 97(2) . . ?
O4LB Cl1L O2LB 87(3) . . ?
O3LB Cl1L O1LB 121(4) . . ?
O4L Cl1L O1LB 37(3) . . ?
O1L Cl1L O1LB 95(3) . . ?
O2L Cl1L O1LB 91(3) . . ?
O3L Cl1L O1LB 144(3) . . ?
O4LB Cl1L O1LB 30(3) . . ?
O2LB Cl1L O1LB 79(4) . . ?
O4LB O1LB Cl1L 68(6) . . ?
O1LB O4LB Cl1L 82(7) . . ?
O6LA Cl2L O7LA 120.8(18) . . ?
O6LA Cl2L O8LB 89.2(15) . . ?
O7LA Cl2L O8LB 141.8(13) . . ?
O6LA Cl2L O7LB 148(2) . . ?
O7LA Cl2L O7LB 35(2) . . ?
O8LB Cl2L O7LB 108(2) . . ?
O6LA Cl2L O6LB 41.3(16) . . ?
O7LA Cl2L O6LB 82.4(17) . . ?
O8LB Cl2L O6LB 114.7(16) . . ?
O7LB Cl2L O6LB 106.9(18) . . ?
O6LA Cl2L O5LA 118.5(14) . . ?
O7LA Cl2L O5LA 95.1(13) . . ?
O8LB Cl2L O5LA 89.3(10) . . ?
O7LB Cl2L O5LA 89.4(15) . . ?
O6LB Cl2L O5LA 143.9(13) . . ?
O6LA Cl2L O8LA 105.1(11) . . ?
O7LA Cl2L O8LA 103.3(12) . . ?
O8LB Cl2L O8LA 41.7(9) . . ?
O7LB Cl2L O8LA 74(2) . . ?
O6LB Cl2L O8LA 102.2(14) . . ?
O5LA Cl2L O8LA 113.3(11) . . ?
O6LA Cl2L O5LB 72.3(13) . . ?
O7LA Cl2L O5LB 106.7(11) . . ?
O8LB Cl2L O5LB 104.7(11) . . ?
O7LB Cl2L O5LB 126(2) . . ?
O6LB Cl2L O5LB 97.1(13) . . ?
O5LA Cl2L O5LB 49.0(9) . . ?
O8LA Cl2L O5LB 146.0(12) . . ?
O12L Cl3L O10L 116.2(9) . . ?
O12L Cl3L O9M 119.7(19) . . ?
O10L Cl3L O9M 118.7(16) . . ?
O12L Cl3L O9L 115.7(10) . . ?
O10L Cl3L O9L 109.9(7) . . ?
O9M Cl3L O9L 65.3(16) . . ?
O12L Cl3L O10M 101(2) . . ?
O10L Cl3L O10M 15(2) . . ?
O9M Cl3L O10M 132(3) . . ?
O9L Cl3L O10M 119(2) . . ?
O12L Cl3L O11L 108.7(16) . . ?
O10L Cl3L O11L 105.2(8) . . ?
O9M Cl3L O11L 34.0(14) . . ?
O9L Cl3L O11L 99.1(9) . . ?
O10M Cl3L O11L 113(2) . . ?
O12L Cl3L O12M 56.4(15) . . ?
O10L Cl3L O12M 100.8(11) . . ?
O9M Cl3L O12M 130.0(18) . . ?
O9L Cl3L O12M 73.5(11) . . ?
O10M Cl3L O12M 92(2) . . ?
O11L Cl3L O12M 153.9(11) . . ?
O12L Cl3L O11M 35.1(14) . . ?
O10L Cl3L O11M 106.0(11) . . ?
O9M Cl3L O11M 105.2(18) . . ?
O9L Cl3L O11M 142.7(11) . . ?
O10M Cl3L O11M 94(2) . . ?
O11L Cl3L O11M 80.4(11) . . ?
O12M Cl3L O11M 90.6(14) . . ?
O16L Cl4L O13M 90(4) . . ?
O16L Cl4L O15M 80.0(18) . . ?
O13M Cl4L O15M 63(4) . . ?
O16L Cl4L O14L 112.0(8) . . ?
O13M Cl4L O14L 125(4) . . ?
O15M Cl4L O14L 164(2) . . ?
O16L Cl4L O13L 117.1(7) . . ?
O13M Cl4L O13L 28(4) . . ?
O15M Cl4L O13L 75.5(19) . . ?
O14L Cl4L O13L 106.4(6) . . ?
O16L Cl4L O15L 110.4(7) . . ?
O13M Cl4L O15L 115(4) . . ?
O15M Cl4L O15L 60.3(19) . . ?
O14L Cl4L O15L 104.4(6) . . ?
O13L Cl4L O15L 105.7(5) . . ?
O16L Cl4L O16M 50.9(15) . . ?
O13M Cl4L O16M 60(4) . . ?
O15M Cl4L O16M 101(2) . . ?
O14L Cl4L O16M 94.8(15) . . ?
O13L Cl4L O16M 78.7(17) . . ?
O15L Cl4L O16M 157.9(16) . . ?
O16L Cl4L O14M 54(2) . . ?
O13M Cl4L O14M 143(5) . . ?
O15M Cl4L O14M 101(3) . . ?
O14L Cl4L O14M 79(3) . . ?
O13L Cl4L O14M 171(3) . . ?
O15L Cl4L O14M 79(3) . . ?
O16M Cl4L O14M 94(3) . . ?
Cl4L O13M O16M 64(4) . . ?
Cl4L O13M O15M 59(4) . . ?
O16M O13M O15M 101(7) . . ?
Cl4L O15M O13M 57(4) . . ?
O13M O16M Cl4L 56(4) . . ?
O18M Cl5L O19M 114(2) . . ?
O18M Cl5L O17M 128(2) . . ?
O19M Cl5L O17M 109(2) . . ?
O18M Cl5L O19L 101.8(15) . . ?
O19M Cl5L O19L 44.4(18) . . ?
O17M Cl5L O19L 129.6(15) . . ?
O18M Cl5L O20M 114.1(17) . . ?
O19M Cl5L O20M 92.9(19) . . ?
O17M Cl5L O20M 90.8(16) . . ?
O19L Cl5L O20M 58.1(10) . . ?
O18M Cl5L O17L 131.9(16) . . ?
O19M Cl5L O17L 76(2) . . ?
O17M Cl5L O17L 38.0(13) . . ?
O19L Cl5L O17L 114.0(12) . . ?
O20M Cl5L O17L 111.9(10) . . ?
O18M Cl5L O20L 53.2(15) . . ?
O19M Cl5L O20L 159(2) . . ?
O17M Cl5L O20L 91.2(15) . . ?
O19L Cl5L O20L 117.3(9) . . ?
O20M Cl5L O20L 80.2(10) . . ?
O17L Cl5L O20L 124.6(13) . . ?
O18M Cl5L O18L 43.4(15) . . ?
O19M Cl5L O18L 81.4(19) . . ?
O17M Cl5L O18L 121.8(16) . . ?
O19L Cl5L O18L 98.5(11) . . ?
O20M Cl5L O18L 147.1(11) . . ?
O17L Cl5L O18L 98.3(10) . . ?
O20L Cl5L O18L 93.5(10) . . ?
O21M Cl6L O23M 120(2) . . ?
O21M Cl6L O22M 123(3) . . ?
O23M Cl6L O22M 107(2) . . ?
O21M Cl6L O21L 39(2) . . ?
O23M Cl6L O21L 124.6(14) . . ?
O22M Cl6L O21L 89.3(16) . . ?
O21M Cl6L O24M 112(2) . . ?
O23M Cl6L O24M 81.0(18) . . ?
O22M Cl6L O24M 103.5(17) . . ?
O21L Cl6L O24M 147.0(11) . . ?
O21M Cl6L O22L 134(2) . . ?
O23M Cl6L O22L 105.1(15) . . ?
O22M Cl6L O22L 25.5(16) . . ?
O21L Cl6L O22L 109.8(9) . . ?
O24M Cl6L O22L 78.1(14) . . ?
O21M Cl6L O24L 63(2) . . ?
O23M Cl6L O24L 102.8(14) . . ?
O22M Cl6L O24L 135.3(17) . . ?
O21L Cl6L O24L 100.6(11) . . ?
O24M Cl6L O24L 49.5(12) . . ?
O22L Cl6L O24L 114.1(13) . . ?
O21M Cl6L O23L 109.7(18) . . ?
O23M Cl6L O23L 20.2(12) . . ?
O22M Cl6L O23L 104.2(16) . . ?
O21L Cl6L O23L 105.0(7) . . ?
O24M Cl6L O23L 101.1(14) . . ?
O22L Cl6L O23L 111.7(10) . . ?
O24L Cl6L O23L 114.7(8) . . ?
Cl6L O23M O24M 50.4(14) . . ?
Cl6L O24M O23M 48.6(13) . . ?
O26M Cl7L O25M 95.7(12) . . ?
O26M Cl7L O27L 110.1(11) . . ?
O25M Cl7L O27L 87.8(10) . . ?
O26M Cl7L O27M 94.5(9) . . ?
O25M Cl7L O27M 108.9(11) . . ?
O27L Cl7L O27M 24.8(7) . . ?
O26M Cl7L O28L 136.7(10) . . ?
O25M Cl7L O28L 110.9(16) . . ?
O27L Cl7L O28L 104.6(9) . . ?
O27M Cl7L O28L 107.4(9) . . ?
O26M Cl7L O25L 105.8(7) . . ?
O25M Cl7L O25L 28.5(10) . . ?
O27L Cl7L O25L 108.4(8) . . ?
O27M Cl7L O25L 132.6(7) . . ?
O28L Cl7L O25L 86.4(10) . . ?
O26M Cl7L O26L 23.8(6) . . ?
O25M Cl7L O26L 109.5(10) . . ?
O27L Cl7L O26L 128.1(9) . . ?
O27M Cl7L O26L 107.0(9) . . ?
O28L Cl7L O26L 112.9(9) . . ?
O25L Cl7L O26L 108.5(6) . . ?
O26M Cl7L O28M 112.2(8) . . ?
O25M Cl7L O28M 134.5(14) . . ?
O27L Cl7L O28M 113.2(7) . . ?
O27M Cl7L O28M 104.1(7) . . ?
O28L Cl7L O28M 27.1(8) . . ?
O25L Cl7L O28M 106.7(8) . . ?
O26L Cl7L O28M 89.1(7) . . ?
O31L Cl8L O30M 126.5(14) . . ?
O31L Cl8L O32M 55.3(12) . . ?
O30M Cl8L O32M 118.9(15) . . ?
O31L Cl8L O29L 114(2) . . ?
O30M Cl8L O29L 108(2) . . ?
O32M Cl8L O29L 126(2) . . ?
O31L Cl8L O30L 113(2) . . ?
O30M Cl8L O30L 20(3) . . ?
O32M Cl8L O30L 126(2) . . ?
O29L Cl8L O30L 107(3) . . ?
O31L Cl8L O29M 115.4(13) . . ?
O30M Cl8L O29M 115.2(16) . . ?
O32M Cl8L O29M 110.0(12) . . ?
O29L Cl8L O29M 19(3) . . ?
O30L Cl8L O29M 120(3) . . ?
O31L Cl8L O31M 46.4(11) . . ?
O30M Cl8L O31M 104.3(14) . . ?
O32M Cl8L O31M 101.7(13) . . ?
O29L Cl8L O31M 90(2) . . ?
O30L Cl8L O31M 85(2) . . ?
O29M Cl8L O31M 104.6(12) . . ?
O31L Cl8L O32L 110.5(16) . . ?
O30M Cl8L O32L 84.7(17) . . ?
O32M Cl8L O32L 55.3(13) . . ?
O29L Cl8L O32L 108(2) . . ?
O30L Cl8L O32L 103(2) . . ?
O29M Cl8L O32L 90.9(13) . . ?
O31M Cl8L O32L 156.1(14) . . ?

loop_
_geom_bond_atom_site_label_1
_geom_bond_atom_site_label_2
_geom_bond_distance
_geom_bond_site_symmetry_2
_geom_bond_publ_flag
Ru1A N21A 2.051(6) . ?
Ru1A N1A 2.098(5) . ?
Ru1A N12A 2.106(5) . ?
Ru1A S2A 2.2755(19) . ?
Ru1A S3A 2.2947(16) . ?
Ru1A S1A 2.3037(17) . ?
S1A C20A 1.768(9) . ?
S1A C15A 1.814(7) . ?
N1A C2A 1.332(9) . ?
N1A C14A 1.379(8) . ?
C2A C3A 1.415(11) . ?
S2A C17A 1.817(8) . ?
S2A C19A 1.876(10) . ?
C3A C4A 1.355(12) . ?
S3A C16A 1.797(8) . ?
S3A C18A 1.853(10) . ?
C4A C5A 1.403(11) . ?
C5A C14A 1.404(9) . ?
C5A C6A 1.417(11) . ?
C6A C7A 1.348(12) . ?
C7A C8A 1.421(11) . ?
C8A C13A 1.413(9) . ?
C8A C9A 1.416(11) . ?
C9A C10A 1.350(12) . ?
C10A C11A 1.398(10) . ?
C11A N12A 1.317(9) . ?
N12A C13A 1.351(8) . ?
C13A C14A 1.417(9) . ?
C15A C16A 1.473(11) . ?
C17A C18A 1.430(13) . ?
C19A C20A 1.515(14) . ?
N21A C22A 1.138(9) . ?
C22A C23A 1.472(11) . ?
Ru1B N21B 2.064(5) . ?
Ru1B N1B 2.089(5) . ?
Ru1B N12B 2.113(6) . ?
Ru1B S1B 2.2985(18) . ?
Ru1B S2B 2.2991(16) . ?
Ru1B S3B 2.3020(16) . ?
S1B C15B 1.804(6) . ?
S1B C20B 1.833(7) . ?
N1B C2B 1.334(9) . ?
N1B C14B 1.355(9) . ?
S2B C19B 1.824(7) . ?
S2B C17B 1.834(7) . ?
C2B C3B 1.390(10) . ?
S3B C18B 1.802(6) . ?
S3B C16B 1.850(7) . ?
C3B C4B 1.342(11) . ?
C4B C5B 1.394(12) . ?
C5B C14B 1.414(9) . ?
C5B C6B 1.416(11) . ?
C6B C7B 1.359(12) . ?
C7B C8B 1.426(10) . ?
C8B C13B 1.412(9) . ?
C8B C9B 1.418(11) . ?
C9B C10B 1.345(11) . ?
C10B C11B 1.414(10) . ?
C11B N12B 1.324(9) . ?
N12B C13B 1.375(8) . ?
C13B C14B 1.410(10) . ?
C15B C16B 1.519(9) . ?
C17B C18B 1.489(10) . ?
C19B C20B 1.512(10) . ?
N21B C22B 1.147(8) . ?
C22B C23B 1.441(10) . ?
Ru1C N21C 2.085(6) . ?
Ru1C N12C 2.104(6) . ?
Ru1C N1C 2.116(5) . ?
Ru1C S2C 2.2815(18) . ?
Ru1C S3C 2.2934(18) . ?
Ru1C S1C 2.3031(19) . ?
S1C C20C 1.810(8) . ?
S1C C15C 1.848(8) . ?
N1C C2C 1.331(9) . ?
N1C C14C 1.361(8) . ?
C2C C3C 1.394(10) . ?
S2C C17C 1.808(8) . ?
S2C C19C 1.850(9) . ?
C3C C4C 1.367(10) . ?
S3C C16C 1.795(9) . ?
S3C C18C 1.806(9) . ?
C4C C5C 1.393(10) . ?
C5C C14C 1.413(9) . ?
C5C C6C 1.414(9) . ?
C6C C7C 1.378(11) . ?
C7C C8C 1.427(11) . ?
C8C C9C 1.377(11) . ?
C8C C13C 1.400(9) . ?
C9C C10C 1.369(13) . ?
C10C C11C 1.420(11) . ?
C11C N12C 1.327(9) . ?
N12C C13C 1.381(8) . ?
C13C C14C 1.415(9) . ?
C15C C16C 1.468(13) . ?
C17C C18C 1.469(12) . ?
C19C C20C 1.446(13) . ?
N21C C22C 1.128(9) . ?
C22C C23C 1.454(10) . ?
Ru1D N21D 2.075(5) . ?
Ru1D N1D 2.111(6) . ?
Ru1D N12D 2.117(6) . ?
Ru1D S2D 2.2778(18) . ?
Ru1D S1D 2.2954(19) . ?
Ru1D S3D 2.3015(17) . ?
N1D C2D 1.332(9) . ?
N1D C14D 1.361(9) . ?
S1D C15D 1.802(8) . ?
S1D C20D 1.833(9) . ?
S2D C19D 1.763(10) . ?
S2D C17D 1.789(9) . ?
C2D C3D 1.394(11) . ?
C3D C4D 1.370(13) . ?
S3D C18D 1.796(9) . ?
S3D C16D 1.834(9) . ?
C4D C5D 1.390(11) . ?
C5D C6D 1.419(11) . ?
C5D C14D 1.425(9) . ?
C6D C7D 1.345(12) . ?
C7D C8D 1.441(10) . ?
C8D C9D 1.404(11) . ?
C8D C13D 1.409(10) . ?
C9D C10D 1.356(11) . ?
C10D C11D 1.413(10) . ?
C11D N12D 1.329(9) . ?
N12D C13D 1.369(8) . ?
C13D C14D 1.411(10) . ?
C15D C16D 1.412(13) . ?
C17D C18D 1.431(12) . ?
C19D C20D 1.441(14) . ?
N21D C22D 1.139(8) . ?
C22D C23D 1.466(9) . ?
Cl1L O3LB 1.23(6) . ?
Cl1L O4L 1.352(17) . ?
Cl1L O1L 1.428(7) . ?
Cl1L O2L 1.432(8) . ?
Cl1L O3L 1.438(9) . ?
Cl1L O4LB 1.45(3) . ?
Cl1L O2LB 1.47(6) . ?
Cl1L O1LB 1.55(9) . ?
O1LB O4LB 0.79(9) . ?
Cl2L O6LA 1.314(15) . ?
Cl2L O7LA 1.341(16) . ?
Cl2L O8LB 1.345(16) . ?
Cl2L O7LB 1.41(4) . ?
Cl2L O6LB 1.416(18) . ?
Cl2L O5LA 1.419(13) . ?
Cl2L O8LA 1.501(17) . ?
Cl2L O5LB 1.583(19) . ?
Cl3L O12L 1.336(11) . ?
Cl3L O10L 1.422(11) . ?
Cl3L O9M 1.44(4) . ?
Cl3L O9L 1.440(9) . ?
Cl3L O10M 1.45(5) . ?
Cl3L O11L 1.454(14) . ?
Cl3L O12M 1.46(2) . ?
Cl3L O11M 1.55(3) . ?
Cl4L O16L 1.357(9) . ?
Cl4L O13M 1.39(9) . ?
Cl4L O15M 1.42(5) . ?
Cl4L O14L 1.431(7) . ?
Cl4L O13L 1.434(8) . ?
Cl4L O15L 1.479(8) . ?
Cl4L O16M 1.52(4) . ?
Cl4L O14M 1.55(7) . ?
O13M O16M 1.46(9) . ?
O13M O15M 1.48(9) . ?
Cl5L O18M 1.18(3) . ?
Cl5L O19M 1.26(4) . ?
Cl5L O17M 1.33(3) . ?
Cl5L O19L 1.377(14) . ?
Cl5L O20M 1.405(19) . ?
Cl5L O17L 1.414(11) . ?
Cl5L O20L 1.455(13) . ?
Cl5L O18L 1.510(14) . ?
Cl6L O21M 1.29(4) . ?
Cl6L O23M 1.36(3) . ?
Cl6L O22M 1.39(4) . ?
Cl6L O21L 1.391(9) . ?
Cl6L O24M 1.39(2) . ?
Cl6L O22L 1.408(14) . ?
Cl6L O24L 1.454(16) . ?
Cl6L O23L 1.471(9) . ?
O23M O24M 1.79(4) . ?
Cl7L O26M 1.372(14) . ?
Cl7L O25M 1.41(2) . ?
Cl7L O27L 1.408(14) . ?
Cl7L O27M 1.411(13) . ?
Cl7L O28L 1.420(17) . ?
Cl7L O25L 1.441(10) . ?
Cl7L O26L 1.457(11) . ?
Cl7L O28M 1.527(12) . ?
Cl8L O31L 1.310(17) . ?
Cl8L O30M 1.371(19) . ?
Cl8L O32M 1.379(12) . ?
Cl8L O29L 1.39(4) . ?
Cl8L O30L 1.40(4) . ?
Cl8L O29M 1.43(3) . ?
Cl8L O31M 1.492(14) . ?
Cl8L O32L 1.509(18) . ?

loop_
_geom_torsion_atom_site_label_1
_geom_torsion_atom_site_label_2
_geom_torsion_atom_site_label_3
_geom_torsion_atom_site_label_4
_geom_torsion
_geom_torsion_site_symmetry_1
_geom_torsion_site_symmetry_2
_geom_torsion_site_symmetry_3
_geom_torsion_site_symmetry_4
_geom_torsion_publ_flag
N21A Ru1A S1A C20A -160.9(4) . . . . ?
N1A Ru1A S1A C20A -71.8(4) . . . . ?
N12A Ru1A S1A C20A -116(3) . . . . ?
S2A Ru1A S1A C20A 19.5(4) . . . . ?
S3A Ru1A S1A C20A 109.0(4) . . . . ?
N21A Ru1A S1A C15A 88.4(3) . . . . ?
N1A Ru1A S1A C15A 177.4(3) . . . . ?
N12A Ru1A S1A C15A 134(3) . . . . ?
S2A Ru1A S1A C15A -91.2(3) . . . . ?
S3A Ru1A S1A C15A -1.8(3) . . . . ?
N21A Ru1A N1A C2A 97.1(7) . . . . ?
N12A Ru1A N1A C2A -173.5(7) . . . . ?
S2A Ru1A N1A C2A -80.1(7) . . . . ?
S3A Ru1A N1A C2A -179(40) . . . . ?
S1A Ru1A N1A C2A 8.2(7) . . . . ?
N21A Ru1A N1A C14A -83.6(4) . . . . ?
N12A Ru1A N1A C14A 5.8(4) . . . . ?
S2A Ru1A N1A C14A 99.2(4) . . . . ?
S3A Ru1A N1A C14A 0.7(17) . . . . ?
S1A Ru1A N1A C14A -172.5(4) . . . . ?
C14A N1A C2A C3A 4.5(12) . . . . ?
Ru1A N1A C2A C3A -176.3(7) . . . . ?
N21A Ru1A S2A C17A 96(3) . . . . ?
N1A Ru1A S2A C17A -156.6(4) . . . . ?
N12A Ru1A S2A C17A -77.8(4) . . . . ?
S3A Ru1A S2A C17A 16.5(3) . . . . ?
S1A Ru1A S2A C17A 103.9(3) . . . . ?
N21A Ru1A S2A C19A -8(3) . . . . ?
N1A Ru1A S2A C19A 99.7(4) . . . . ?
N12A Ru1A S2A C19A 178.4(4) . . . . ?
S3A Ru1A S2A C19A -87.3(3) . . . . ?
S1A Ru1A S2A C19A 0.2(3) . . . . ?
N1A C2A C3A C4A -1.5(15) . . . . ?
N21A Ru1A S3A C16A -72.4(4) . . . . ?
N1A Ru1A S3A C16A -156.6(14) . . . . ?
N12A Ru1A S3A C16A -161.6(4) . . . . ?
S2A Ru1A S3A C16A 104.7(3) . . . . ?
S1A Ru1A S3A C16A 16.6(3) . . . . ?
N21A Ru1A S3A C18A -177.9(5) . . . . ?
N1A Ru1A S3A C18A 97.9(14) . . . . ?
N12A Ru1A S3A C18A 93.0(5) . . . . ?
S2A Ru1A S3A C18A -0.7(5) . . . . ?
S1A Ru1A S3A C18A -88.8(5) . . . . ?
C2A C3A C4A C5A -1.8(14) . . . . ?
C3A C4A C5A C14A 1.8(12) . . . . ?
C3A C4A C5A C6A -179.1(8) . . . . ?
C4A C5A C6A C7A 175.7(8) . . . . ?
C14A C5A C6A C7A -5.2(11) . . . . ?
C5A C6A C7A C8A 3.9(12) . . . . ?
C6A C7A C8A C13A -1.2(11) . . . . ?
C6A C7A C8A C9A -179.7(8) . . . . ?
C13A C8A C9A C10A 0.3(12) . . . . ?
C7A C8A C9A C10A 178.9(8) . . . . ?
C8A C9A C10A C11A 0.4(14) . . . . ?
C9A C10A C11A N12A 0.3(14) . . . . ?
C10A C11A N12A C13A -1.8(12) . . . . ?
C10A C11A N12A Ru1A 175.7(6) . . . . ?
N21A Ru1A N12A C11A -93.8(6) . . . . ?
N1A Ru1A N12A C11A 176.9(7) . . . . ?
S2A Ru1A N12A C11A 85.9(6) . . . . ?
S3A Ru1A N12A C11A -3.7(6) . . . . ?
S1A Ru1A N12A C11A -139(3) . . . . ?
N21A Ru1A N12A C13A 83.8(4) . . . . ?
N1A Ru1A N12A C13A -5.6(4) . . . . ?
S2A Ru1A N12A C13A -96.5(4) . . . . ?
S3A Ru1A N12A C13A 173.8(4) . . . . ?
S1A Ru1A N12A C13A 38(4) . . . . ?
C11A N12A C13A C8A 2.6(10) . . . . ?
Ru1A N12A C13A C8A -175.2(5) . . . . ?
C11A N12A C13A C14A -177.7(6) . . . . ?
Ru1A N12A C13A C14A 4.5(7) . . . . ?
C9A C8A C13A N12A -1.8(10) . . . . ?
C7A C8A C13A N12A 179.5(6) . . . . ?
C9A C8A C13A C14A 178.4(6) . . . . ?
C7A C8A C13A C14A -0.2(10) . . . . ?
C2A N1A C14A C5A -4.4(10) . . . . ?
Ru1A N1A C14A C5A 176.2(5) . . . . ?
C2A N1A C14A C13A 174.1(7) . . . . ?
Ru1A N1A C14A C13A -5.3(7) . . . . ?
C4A C5A C14A N1A 1.3(10) . . . . ?
C6A C5A C14A N1A -177.8(6) . . . . ?
C4A C5A C14A C13A -177.1(6) . . . . ?
C6A C5A C14A C13A 3.8(10) . . . . ?
N12A C13A C14A N1A 0.5(9) . . . . ?
C8A C13A C14A N1A -179.7(6) . . . . ?
N12A C13A C14A C5A 179.1(6) . . . . ?
C8A C13A C14A C5A -1.2(9) . . . . ?
C20A S1A C15A C16A -129.4(7) . . . . ?
Ru1A S1A C15A C16A -18.1(7) . . . . ?
S1A C15A C16A S3A 34.8(9) . . . . ?
C18A S3A C16A C15A 74.8(8) . . . . ?
Ru1A S3A C16A C15A -33.6(7) . . . . ?
C19A S2A C17A C18A 71.6(10) . . . . ?
Ru1A S2A C17A C18A -36.5(10) . . . . ?
S2A C17A C18A S3A 39.2(13) . . . . ?
C16A S3A C18A C17A -129.9(10) . . . . ?
Ru1A S3A C18A C17A -21.1(11) . . . . ?
C17A S2A C19A C20A -130.7(7) . . . . ?
Ru1A S2A C19A C20A -24.6(8) . . . . ?
S2A C19A C20A S1A 43.5(10) . . . . ?
C15A S1A C20A C19A 71.6(8) . . . . ?
Ru1A S1A C20A C19A -40.6(8) . . . . ?
N1A Ru1A N21A C22A -157(6) . . . . ?
N12A Ru1A N21A C22A 124(6) . . . . ?
S2A Ru1A N21A C22A -49(8) . . . . ?
S3A Ru1A N21A C22A 30(6) . . . . ?
S1A Ru1A N21A C22A -58(6) . . . . ?
Ru1A N21A C22A C23A -65(32) . . . . ?
N21B Ru1B S1B C15B 68.9(3) . . . . ?
N1B Ru1B S1B C15B 159.3(3) . . . . ?
N12B Ru1B S1B C15B 149.1(12) . . . . ?
S2B Ru1B S1B C15B -108.0(2) . . . . ?
S3B Ru1B S1B C15B -19.4(2) . . . . ?
N21B Ru1B S1B C20B 175.9(3) . . . . ?
N1B Ru1B S1B C20B -93.7(3) . . . . ?
N12B Ru1B S1B C20B -104.0(12) . . . . ?
S2B Ru1B S1B C20B -1.1(2) . . . . ?
S3B Ru1B S1B C20B 87.5(2) . . . . ?
N21B Ru1B N1B C2B 93.1(6) . . . . ?
N12B Ru1B N1B C2B -178.3(6) . . . . ?
S1B Ru1B N1B C2B 3.0(6) . . . . ?
S2B Ru1B N1B C2B -85.7(6) . . . . ?
S3B Ru1B N1B C2B 155(3) . . . . ?
N21B Ru1B N1B C14B -82.8(5) . . . . ?
N12B Ru1B N1B C14B 5.8(4) . . . . ?
S1B Ru1B N1B C14B -172.9(4) . . . . ?
S2B Ru1B N1B C14B 98.4(4) . . . . ?
S3B Ru1B N1B C14B -21(4) . . . . ?
N21B Ru1B S2B C19B -84(3) . . . . ?
N1B Ru1B S2B C19B 75.2(3) . . . . ?
N12B Ru1B S2B C19B 153.6(3) . . . . ?
S1B Ru1B S2B C19B -19.3(2) . . . . ?
S3B Ru1B S2B C19B -107.1(2) . . . . ?
N21B Ru1B S2B C17B 21(3) . . . . ?
N1B Ru1B S2B C17B -179.9(3) . . . . ?
N12B Ru1B S2B C17B -101.5(3) . . . . ?
S1B Ru1B S2B C17B 85.5(2) . . . . ?
S3B Ru1B S2B C17B -2.2(2) . . . . ?
C14B N1B C2B C3B -0.6(10) . . . . ?
Ru1B N1B C2B C3B -176.4(5) . . . . ?
N21B Ru1B S3B C18B 163.7(3) . . . . ?
N1B Ru1B S3B C18B 102(3) . . . . ?
N12B Ru1B S3B C18B 75.3(3) . . . . ?
S1B Ru1B S3B C18B -106.1(2) . . . . ?
S2B Ru1B S3B C18B -17.6(2) . . . . ?
N21B Ru1B S3B C16B -91.7(3) . . . . ?
N1B Ru1B S3B C16B -154(3) . . . . ?
N12B Ru1B S3B C16B 179.9(3) . . . . ?
S1B Ru1B S3B C16B -1.5(2) . . . . ?
S2B Ru1B S3B C16B 87.0(2) . . . . ?
N1B C2B C3B C4B 1.3(12) . . . . ?
C2B C3B C4B C5B -1.4(12) . . . . ?
C3B C4B C5B C14B 0.9(11) . . . . ?
C3B C4B C5B C6B -178.9(7) . . . . ?
C4B C5B C6B C7B 178.3(7) . . . . ?
C14B C5B C6B C7B -1.5(11) . . . . ?
C5B C6B C7B C8B -0.7(11) . . . . ?
C6B C7B C8B C13B 2.5(10) . . . . ?
C6B C7B C8B C9B -177.6(7) . . . . ?
C13B C8B C9B C10B -0.9(10) . . . . ?
C7B C8B C9B C10B 179.2(7) . . . . ?
C8B C9B C10B C11B 2.1(11) . . . . ?
C9B C10B C11B N12B -1.4(11) . . . . ?
C10B C11B N12B C13B -0.6(10) . . . . ?
C10B C11B N12B Ru1B 178.3(5) . . . . ?
N21B Ru1B N12B C11B -93.3(6) . . . . ?
N1B Ru1B N12B C11B 176.0(6) . . . . ?
S1B Ru1B N12B C11B -173.6(9) . . . . ?
S2B Ru1B N12B C11B 83.9(6) . . . . ?
S3B Ru1B N12B C11B -5.2(6) . . . . ?
N21B Ru1B N12B C13B 85.6(4) . . . . ?
N1B Ru1B N12B C13B -5.0(4) . . . . ?
S1B Ru1B N12B C13B 5.4(15) . . . . ?
S2B Ru1B N12B C13B -97.2(4) . . . . ?
S3B Ru1B N12B C13B 173.7(4) . . . . ?
C11B N12B C13B C14B -177.2(6) . . . . ?
Ru1B N12B C13B C14B 3.8(7) . . . . ?
C11B N12B C13B C8B 1.9(9) . . . . ?
Ru1B N12B C13B C8B -177.2(5) . . . . ?
C9B C8B C13B N12B -1.1(9) . . . . ?
C7B C8B C13B N12B 178.7(6) . . . . ?
C9B C8B C13B C14B 177.9(6) . . . . ?
C7B C8B C13B C14B -2.3(9) . . . . ?
C2B N1B C14B C13B 178.0(6) . . . . ?
Ru1B N1B C14B C13B -5.6(7) . . . . ?
C2B N1B C14B C5B 0.1(9) . . . . ?
Ru1B N1B C14B C5B 176.5(5) . . . . ?
N12B C13B C14B N1B 1.2(9) . . . . ?
C8B C13B C14B N1B -177.8(6) . . . . ?
N12B C13B C14B C5B 179.2(6) . . . . ?
C8B C13B C14B C5B 0.1(9) . . . . ?
C4B C5B C14B N1B -0.3(10) . . . . ?
C6B C5B C14B N1B 179.6(6) . . . . ?
C4B C5B C14B C13B -178.1(6) . . . . ?
C6B C5B C14B C13B 1.8(10) . . . . ?
C20B S1B C15B C16B -65.9(6) . . . . ?
Ru1B S1B C15B C16B 43.5(5) . . . . ?
S1B C15B C16B S3B -47.3(6) . . . . ?
C18B S3B C16B C15B 134.0(5) . . . . ?
Ru1B S3B C16B C15B 27.3(5) . . . . ?
C19B S2B C17B C18B 134.3(5) . . . . ?
Ru1B S2B C17B C18B 27.4(5) . . . . ?
S2B C17B C18B S3B -46.5(6) . . . . ?
C16B S3B C18B C17B -68.5(5) . . . . ?
Ru1B S3B C18B C17B 41.0(5) . . . . ?
C17B S2B C19B C20B -66.1(5) . . . . ?
Ru1B S2B C19B C20B 42.2(5) . . . . ?
S2B C19B C20B S1B -46.8(7) . . . . ?
C15B S1B C20B C19B 135.4(5) . . . . ?
Ru1B S1B C20B C19B 27.3(6) . . . . ?
N1B Ru1B N21B C22B -146(6) . . . . ?
N12B Ru1B N21B C22B 135(6) . . . . ?
S1B Ru1B N21B C22B -52(6) . . . . ?
S2B Ru1B N21B C22B 13(8) . . . . ?
S3B Ru1B N21B C22B 36(6) . . . . ?
Ru1B N21B C22B C23B 21(60) . . . . ?
N21C Ru1C S1C C20C -166.2(4) . . . . ?
N12C Ru1C S1C C20C -117.7(14) . . . . ?
N1C Ru1C S1C C20C -74.3(4) . . . . ?
S2C Ru1C S1C C20C 15.9(4) . . . . ?
S3C Ru1C S1C C20C 104.7(4) . . . . ?
N21C Ru1C S1C C15C 89.9(4) . . . . ?
N12C Ru1C S1C C15C 138.4(14) . . . . ?
N1C Ru1C S1C C15C -178.2(4) . . . . ?
S2C Ru1C S1C C15C -88.0(3) . . . . ?
S3C Ru1C S1C C15C 0.8(3) . . . . ?
N21C Ru1C N1C C2C 100.9(6) . . . . ?
N12C Ru1C N1C C2C -174.2(6) . . . . ?
S2C Ru1C N1C C2C -77.8(6) . . . . ?
S3C Ru1C N1C C2C -157.9(15) . . . . ?
S1C Ru1C N1C C2C 10.4(6) . . . . ?
N21C Ru1C N1C C14C -77.3(4) . . . . ?
N12C Ru1C N1C C14C 7.6(4) . . . . ?
S2C Ru1C N1C C14C 104.0(4) . . . . ?
S3C Ru1C N1C C14C 24(2) . . . . ?
S1C Ru1C N1C C14C -167.8(4) . . . . ?
C14C N1C C2C C3C 0.1(11) . . . . ?
Ru1C N1C C2C C3C -178.0(5) . . . . ?
N21C Ru1C S2C C17C 52(4) . . . . ?
N12C Ru1C S2C C17C -78.0(4) . . . . ?
N1C Ru1C S2C C17C -156.5(4) . . . . ?
S3C Ru1C S2C C17C 18.6(4) . . . . ?
S1C Ru1C S2C C17C 106.7(4) . . . . ?
N21C Ru1C S2C C19C -53(4) . . . . ?
N12C Ru1C S2C C19C 176.6(3) . . . . ?
N1C Ru1C S2C C19C 98.1(3) . . . . ?
S3C Ru1C S2C C19C -86.7(3) . . . . ?
S1C Ru1C S2C C19C 1.4(3) . . . . ?
N1C C2C C3C C4C 2.9(12) . . . . ?
N21C Ru1C S3C C16C -73.5(4) . . . . ?
N12C Ru1C S3C C16C -158.8(4) . . . . ?
N1C Ru1C S3C C16C -174.8(18) . . . . ?
S2C Ru1C S3C C16C 105.0(3) . . . . ?
S1C Ru1C S3C C16C 16.8(3) . . . . ?
N21C Ru1C S3C C18C 179.3(4) . . . . ?
N12C Ru1C S3C C18C 94.0(4) . . . . ?
N1C Ru1C S3C C18C 78.0(19) . . . . ?
S2C Ru1C S3C C18C -2.2(4) . . . . ?
S1C Ru1C S3C C18C -90.4(4) . . . . ?
C2C C3C C4C C5C -2.9(11) . . . . ?
C3C C4C C5C C14C 0.0(10) . . . . ?
C3C C4C C5C C6C 179.2(7) . . . . ?
C4C C5C C6C C7C 176.6(7) . . . . ?
C14C C5C C6C C7C -4.2(10) . . . . ?
C5C C6C C7C C8C 0.0(11) . . . . ?
C6C C7C C8C C9C -177.7(7) . . . . ?
C6C C7C C8C C13C 3.5(11) . . . . ?
C13C C8C C9C C10C -1.6(12) . . . . ?
C7C C8C C9C C10C 179.6(7) . . . . ?
C8C C9C C10C C11C 2.9(13) . . . . ?
C9C C10C C11C N12C -2.4(13) . . . . ?
C10C C11C N12C C13C 0.4(11) . . . . ?
C10C C11C N12C Ru1C 173.3(6) . . . . ?
N21C Ru1C N12C C11C -88.7(6) . . . . ?
N1C Ru1C N12C C11C 178.4(7) . . . . ?
S2C Ru1C N12C C11C 89.3(6) . . . . ?
S3C Ru1C N12C C11C -0.2(6) . . . . ?
S1C Ru1C N12C C11C -137.5(12) . . . . ?
N21C Ru1C N12C C13C 84.5(4) . . . . ?
N1C Ru1C N12C C13C -8.4(4) . . . . ?
S2C Ru1C N12C C13C -97.5(4) . . . . ?
S3C Ru1C N12C C13C 173.0(4) . . . . ?
S1C Ru1C N12C C13C 35.7(16) . . . . ?
C11C N12C C13C C8C 1.0(10) . . . . ?
Ru1C N12C C13C C8C -173.0(5) . . . . ?
C11C N12C C13C C14C -177.8(6) . . . . ?
Ru1C N12C C13C C14C 8.3(7) . . . . ?
C9C C8C C13C N12C -0.4(10) . . . . ?
C7C C8C C13C N12C 178.4(6) . . . . ?
C9C C8C C13C C14C 178.3(7) . . . . ?
C7C C8C C13C C14C -2.8(10) . . . . ?
C2C N1C C14C C5C -3.3(9) . . . . ?
Ru1C N1C C14C C5C 175.1(5) . . . . ?
C2C N1C C14C C13C 175.9(6) . . . . ?
Ru1C N1C C14C C13C -5.7(7) . . . . ?
C4C C5C C14C N1C 3.3(10) . . . . ?
C6C C5C C14C N1C -176.0(6) . . . . ?
C4C C5C C14C C13C -175.9(6) . . . . ?
C6C C5C C14C C13C 4.8(9) . . . . ?
N12C C13C C14C N1C -1.7(9) . . . . ?
C8C C13C C14C N1C 179.5(6) . . . . ?
N12C C13C C14C C5C 177.5(6) . . . . ?
C8C C13C C14C C5C -1.3(10) . . . . ?
C20C S1C C15C C16C -131.8(7) . . . . ?
Ru1C S1C C15C C16C -23.6(8) . . . . ?
S1C C15C C16C S3C 41.9(9) . . . . ?
C18C S3C C16C C15C 70.8(8) . . . . ?
Ru1C S3C C16C C15C -38.4(8) . . . . ?
C19C S2C C17C C18C 70.7(9) . . . . ?
Ru1C S2C C17C C18C -37.4(9) . . . . ?
S2C C17C C18C S3C 39.5(12) . . . . ?
C16C S3C C18C C17C -128.6(9) . . . . ?
Ru1C S3C C18C C17C -20.4(10) . . . . ?
C17C S2C C19C C20C -131.6(7) . . . . ?
Ru1C S2C C19C C20C -24.7(7) . . . . ?
S2C C19C C20C S1C 41.0(9) . . . . ?
C15C S1C C20C C19C 73.0(7) . . . . ?
Ru1C S1C C20C C19C -36.0(7) . . . . ?
N12C Ru1C N21C C22C 83(3) . . . . ?
N1C Ru1C N21C C22C 161(3) . . . . ?
S2C Ru1C N21C C22C -47(6) . . . . ?
S3C Ru1C N21C C22C -14(3) . . . . ?
S1C Ru1C N21C C22C -102(3) . . . . ?
Ru1C N21C C22C C23C -91(33) . . . . ?
N21D Ru1D N1D C2D 88.5(6) . . . . ?
N12D Ru1D N1D C2D -178.9(6) . . . . ?
S2D Ru1D N1D C2D -88.9(6) . . . . ?
S1D Ru1D N1D C2D 0.4(6) . . . . ?
S3D Ru1D N1D C2D 151.5(14) . . . . ?
N21D Ru1D N1D C14D -83.9(4) . . . . ?
N12D Ru1D N1D C14D 8.6(4) . . . . ?
S2D Ru1D N1D C14D 98.7(4) . . . . ?
S1D Ru1D N1D C14D -172.1(4) . . . . ?
S3D Ru1D N1D C14D -21(2) . . . . ?
N21D Ru1D S1D C15D 78.9(4) . . . . ?
N1D Ru1D S1D C15D 163.5(4) . . . . ?
N12D Ru1D S1D C15D 172.1(18) . . . . ?
S2D Ru1D S1D C15D -102.0(4) . . . . ?
S3D Ru1D S1D C15D -14.0(4) . . . . ?
N21D Ru1D S1D C20D -175.9(4) . . . . ?
N1D Ru1D S1D C20D -91.3(4) . . . . ?
N12D Ru1D S1D C20D -82.7(18) . . . . ?
S2D Ru1D S1D C20D 3.2(4) . . . . ?
S3D Ru1D S1D C20D 91.2(4) . . . . ?
N21D Ru1D S2D C19D 3(3) . . . . ?
N1D Ru1D S2D C19D 80.0(5) . . . . ?
N12D Ru1D S2D C19D 159.0(5) . . . . ?
S1D Ru1D S2D C19D -16.2(5) . . . . ?
S3D Ru1D S2D C19D -104.6(5) . . . . ?
N21D Ru1D S2D C17D 110(3) . . . . ?
N1D Ru1D S2D C17D -173.0(4) . . . . ?
N12D Ru1D S2D C17D -94.1(4) . . . . ?
S1D Ru1D S2D C17D 90.8(4) . . . . ?
S3D Ru1D S2D C17D 2.4(4) . . . . ?
C14D N1D C2D C3D -0.9(11) . . . . ?
Ru1D N1D C2D C3D -173.0(5) . . . . ?
N1D C2D C3D C4D 2.1(12) . . . . ?
N21D Ru1D S3D C18D 169.9(5) . . . . ?
N1D Ru1D S3D C18D 107.3(17) . . . . ?
N12D Ru1D S3D C18D 78.1(5) . . . . ?
S2D Ru1D S3D C18D -12.6(5) . . . . ?
S1D Ru1D S3D C18D -101.4(5) . . . . ?
N21D Ru1D S3D C16D -84.7(5) . . . . ?
N1D Ru1D S3D C16D -147.3(17) . . . . ?
N12D Ru1D S3D C16D -176.5(5) . . . . ?
S2D Ru1D S3D C16D 92.8(4) . . . . ?
S1D Ru1D S3D C16D 4.0(4) . . . . ?
C2D C3D C4D C5D -1.6(11) . . . . ?
C3D C4D C5D C6D 178.5(7) . . . . ?
C3D C4D C5D C14D 0.1(11) . . . . ?
C4D C5D C6D C7D 175.6(8) . . . . ?
C14D C5D C6D C7D -6.0(11) . . . . ?
C5D C6D C7D C8D 2.5(12) . . . . ?
C6D C7D C8D C9D -177.2(8) . . . . ?
C6D C7D C8D C13D 2.7(11) . . . . ?
C13D C8D C9D C10D 1.1(11) . . . . ?
C7D C8D C9D C10D -178.9(7) . . . . ?
C8D C9D C10D C11D 1.5(12) . . . . ?
C9D C10D C11D N12D -1.3(12) . . . . ?
C10D C11D N12D C13D -1.6(10) . . . . ?
C10D C11D N12D Ru1D 177.6(5) . . . . ?
N21D Ru1D N12D C11D -102.5(6) . . . . ?
N1D Ru1D N12D C11D 173.2(6) . . . . ?
S2D Ru1D N12D C11D 78.6(6) . . . . ?
S1D Ru1D N12D C11D 164.5(14) . . . . ?
S3D Ru1D N12D C11D -9.4(6) . . . . ?
N21D Ru1D N12D C13D 76.8(4) . . . . ?
N1D Ru1D N12D C13D -7.6(4) . . . . ?
S2D Ru1D N12D C13D -102.1(4) . . . . ?
S1D Ru1D N12D C13D -16(2) . . . . ?
S3D Ru1D N12D C13D 169.8(4) . . . . ?
C11D N12D C13D C8D 4.5(9) . . . . ?
Ru1D N12D C13D C8D -174.9(5) . . . . ?
C11D N12D C13D C14D -175.3(6) . . . . ?
Ru1D N12D C13D C14D 5.4(7) . . . . ?
C9D C8D C13D N12D -4.3(10) . . . . ?
C7D C8D C13D N12D 175.8(6) . . . . ?
C9D C8D C13D C14D 175.5(6) . . . . ?
C7D C8D C13D C14D -4.5(10) . . . . ?
C2D N1D C14D C13D 177.8(6) . . . . ?
Ru1D N1D C14D C13D -8.8(7) . . . . ?
C2D N1D C14D C5D -0.6(9) . . . . ?
Ru1D N1D C14D C5D 172.8(5) . . . . ?
N12D C13D C14D N1D 2.4(9) . . . . ?
C8D C13D C14D N1D -177.4(6) . . . . ?
N12D C13D C14D C5D -179.2(6) . . . . ?
C8D C13D C14D C5D 1.0(10) . . . . ?
C4D C5D C14D N1D 1.0(10) . . . . ?
C6D C5D C14D N1D -177.5(6) . . . . ?
C4D C5D C14D C13D -177.4(6) . . . . ?
C6D C5D C14D C13D 4.2(10) . . . . ?
C20D S1D C15D C16D -82.2(10) . . . . ?
Ru1D S1D C15D C16D 26.3(10) . . . . ?
S1D C15D C16D S3D -25.3(14) . . . . ?
C18D S3D C16D C15D 119.4(10) . . . . ?
Ru1D S3D C16D C15D 10.5(10) . . . . ?
C19D S2D C17D C18D 120.7(10) . . . . ?
Ru1D S2D C17D C18D 12.2(10) . . . . ?
S2D C17D C18D S3D -25.1(13) . . . . ?
C16D S3D C18D C17D -85.2(10) . . . . ?
Ru1D S3D C18D C17D 24.4(10) . . . . ?
C17D S2D C19D C20D -78.4(11) . . . . ?
Ru1D S2D C19D C20D 31.9(12) . . . . ?
S2D C19D C20D S1D -31.9(14) . . . . ?
C15D S1D C20D C19D 122.3(10) . . . . ?
Ru1D S1D C20D C19D 14.5(11) . . . . ?
N1D Ru1D N21D C22D -68(3) . . . . ?
N12D Ru1D N21D C22D -147(3) . . . . ?
S2D Ru1D N21D C22D 9(6) . . . . ?
S1D Ru1D N21D C22D 28(3) . . . . ?
S3D Ru1D N21D C22D 117(3) . . . . ?
Ru1D N21D C22D C23D -23(35) . . . . ?
O3LB Cl1L O1LB O4LB -22(8) . . . . ?
O4L Cl1L O1LB O4LB -7(3) . . . . ?
O1L Cl1L O1LB O4LB 112(6) . . . . ?
O2L Cl1L O1LB O4LB -143(6) . . . . ?
O3L Cl1L O1LB O4LB -15(10) . . . . ?
O2LB Cl1L O1LB O4LB -102(7) . . . . ?
O3LB Cl1L O4LB O1LB 161(7) . . . . ?
O4L Cl1L O4LB O1LB 147(15) . . . . ?
O1L Cl1L O4LB O1LB -73(7) . . . . ?
O2L Cl1L O4LB O1LB 41(7) . . . . ?
O3L Cl1L O4LB O1LB 171(7) . . . . ?
O2LB Cl1L O4LB O1LB 74(7) . . . . ?
O16L Cl4L O13M O16M 44(3) . . . . ?
O15M Cl4L O13M O16M 123(5) . . . . ?
O14L Cl4L O13M O16M -73(4) . . . . ?
O13L Cl4L O13M O16M -127(10) . . . . ?
O15L Cl4L O13M O16M 156(2) . . . . ?
O14M Cl4L O13M O16M 50(9) . . . . ?
O16L Cl4L O13M O15M -79(3) . . . . ?
O14L Cl4L O13M O15M 164(2) . . . . ?
O13L Cl4L O13M O15M 110(9) . . . . ?
O15L Cl4L O13M O15M 33(4) . . . . ?
O16M Cl4L O13M O15M -123(5) . . . . ?
O14M Cl4L O13M O15M -72(8) . . . . ?
O16L Cl4L O15M O13M 95(4) . . . . ?
O14L Cl4L O15M O13M -126(7) . . . . ?
O13L Cl4L O15M O13M -27(4) . . . . ?
O15L Cl4L O15M O13M -145(5) . . . . ?
O16M Cl4L O15M O13M 48(5) . . . . ?
O14M Cl4L O15M O13M 144(5) . . . . ?
O16M O13M O15M Cl4L -51(4) . . . . ?
O15M O13M O16M Cl4L 47(4) . . . . ?
O16L Cl4L O16M O13M -117(5) . . . . ?
O15M Cl4L O16M O13M -50(5) . . . . ?
O14L Cl4L O16M O13M 128(5) . . . . ?
O13L Cl4L O16M O13M 22(5) . . . . ?
O15L Cl4L O16M O13M -82(7) . . . . ?
O14M Cl4L O16M O13M -153(5) . . . . ?
O21M Cl6L O23M O24M -111(3) . . . . ?
O22M Cl6L O23M O24M 101.5(18) . . . . ?
O21L Cl6L O23M O24M -157.3(14) . . . . ?
O22L Cl6L O23M O24M 74.9(14) . . . . ?
O24L Cl6L O23M O24M -44.7(16) . . . . ?
O23L Cl6L O23M O24M -173(5) . . . . ?
O21M Cl6L O24M O23M 119(2) . . . . ?
O22M Cl6L O24M O23M -105(2) . . . . ?
O21L Cl6L O24M O23M 144(2) . . . . ?
O22L Cl6L O24M O23M -107.7(16) . . . . ?
O24L Cl6L O24M O23M 115(2) . . . . ?
O23L Cl6L O24M O23M 2.4(17) . . . . ?
